data_7120402
loop_
_publ_author_name
'Chen, Yulan'
'MarsZALEK, Tomasz'
'Fritz, Torsten'
'Baumgarten, Martin'
'Wagner, Manfred'
'Pisula, Wojciech'
'Chen, Long'
'Muellen, K.'

_publ_section_title
;
 Contorted Polycyclic Aromatic Hydrocarbons with Cove Regions and Zig-Zag
 Edges
;
_journal_name_full 'Chem. Commun.'
_journal_paper_doi 10.1039/C7CC03709K
_journal_year 2017
_chemical_formula_moiety 'C104 H80, 3(C7 H8)'
_chemical_formula_sum 'C125 H104'
_chemical_formula_weight 1606.09
_chemical_name_systematic
;
 ?
;
_space_group_crystal_system triclinic
_space_group_IT_number 2
_space_group_name_Hall '-P 1'
_space_group_name_H-M_alt 'P -1'
_symmetry_space_group_name_Hall '-P 1'
_symmetry_space_group_name_H-M 'P -1'
_atom_sites_solution_hydrogens geom
_audit_creation_method SHELXL-2014
_audit_update_record
;
2016-11-12 deposited with the CCDC.
2017-07-06 downloaded from the CCDC.
;
_cell_angle_alpha 76.645(9)
_cell_angle_beta 77.196(8)
_cell_angle_gamma 66.876(8)
_cell_formula_units_Z 4
_cell_length_a 17.051(4)
_cell_length_b 19.249(4)
_cell_length_c 33.459(8)
_cell_measurement_reflns_used 9955
_cell_measurement_temperature 173(2)
_cell_measurement_theta_max 21.7097
_cell_measurement_theta_min 2.3154
_cell_volume 9721(4)
_computing_cell_refinement 'APEX II suite'
_computing_data_collection 'APEX II suite'
_computing_data_reduction 'APEX II suite'
_computing_structure_refinement 'SHELXL-2014 (Sheldrick, 2014)'
_computing_structure_solution SHELXT
_diffrn_ambient_temperature 173(2)
_diffrn_measured_fraction_theta_full 0.999
_diffrn_measured_fraction_theta_max 0.975
_diffrn_measurement_device_type 'SMART APEX II'
_diffrn_measurement_method '\w scan'
_diffrn_radiation_type MoK\a
_diffrn_radiation_wavelength 0.71073
_diffrn_reflns_av_R_equivalents 0.1085
_diffrn_reflns_av_unetI/netI 0.1205
_diffrn_reflns_Laue_measured_fraction_full 0.999
_diffrn_reflns_Laue_measured_fraction_max 0.975
_diffrn_reflns_limit_h_max 22
_diffrn_reflns_limit_h_min -22
_diffrn_reflns_limit_k_max 25
_diffrn_reflns_limit_k_min -25
_diffrn_reflns_limit_l_max 44
_diffrn_reflns_limit_l_min -43
_diffrn_reflns_number 243651
_diffrn_reflns_point_group_measured_fraction_full 0.999
_diffrn_reflns_point_group_measured_fraction_max 0.975
_diffrn_reflns_theta_full 25.242
_diffrn_reflns_theta_max 28.273
_diffrn_reflns_theta_min 0.632
_diffrn_source 'sealed tube'
_exptl_absorpt_coefficient_mu 0.065
_exptl_absorpt_correction_type none
_exptl_crystal_colour yellow
_exptl_crystal_density_diffrn 1.097
_exptl_crystal_description block
_exptl_crystal_F_000 3416
_exptl_crystal_size_max 0.770
_exptl_crystal_size_mid 0.460
_exptl_crystal_size_min 0.290
_platon_squeeze_details
;
;
_refine_diff_density_max 0.697
_refine_diff_density_min -0.500
_refine_diff_density_rms 0.060
_refine_ls_extinction_method none
_refine_ls_goodness_of_fit_ref 1.021
_refine_ls_hydrogen_treatment constr
_refine_ls_matrix_type full
_refine_ls_number_parameters 2203
_refine_ls_number_reflns 47056
_refine_ls_number_restraints 2466
_refine_ls_restrained_S_all 1.030
_refine_ls_R_factor_all 0.2402
_refine_ls_R_factor_gt 0.1008
_refine_ls_shift/su_max 0.000
_refine_ls_shift/su_mean 0.000
_refine_ls_structure_factor_coef Fsqd
_refine_ls_weighting_details 'w=1/[\s^2^(Fo^2^)+(0.1626P)^2^+3.9617P] where P=(Fo^2^+2Fc^2^)/3'
_refine_ls_weighting_scheme calc
_refine_ls_wR_factor_gt 0.2641
_refine_ls_wR_factor_ref 0.3520
_reflns_Friedel_coverage 0.000
_reflns_number_gt 17695
_reflns_number_total 48252
_reflns_threshold_expression 'I > 2\s(I)'
_cod_data_source_file c7cc03709k2.cif
_cod_data_source_block tbupy
_cod_database_code 7120402
_shelx_space_group_comment
;
The symmetry employed for this shelxl refinement is uniquely defined
by the following loop, which should always be used as a source of
symmetry information in preference to the above space-group names.
They are only intended as comments.
;
_shelx_estimated_absorpt_t_min 0.951
_shelx_estimated_absorpt_t_max 0.981

loop_
_space_group_symop_operation_xyz
'x, y, z'
'-x, -y, -z'

loop_
_atom_site_label
_atom_site_type_symbol
_atom_site_fract_x
_atom_site_fract_y
_atom_site_fract_z
_atom_site_U_iso_or_equiv
_atom_site_adp_type
_atom_site_occupancy
_atom_site_site_symmetry_order
_atom_site_calc_flag
_atom_site_refinement_flags_posn
_atom_site_refinement_flags_adp
C1 C 0.1840(2) 0.8222(2) 0.01192(11) 0.0403(9) Uani 1 1 d . U
C2 C 0.1241(3) 0.8257(2) 0.05209(11) 0.0421(9) Uani 1 1 d . U
C3 C 0.1584(3) 0.7999(2) 0.08937(12) 0.0498(10) Uani 1 1 d . U
H3 H 0.2190 0.7767 0.0889 0.060 Uiso 1 1 calc R U
C4 C 0.1039(3) 0.8080(2) 0.12756(12) 0.0496(10) Uani 1 1 d . U
C5 C 0.1364(3) 0.7830(3) 0.16670(12) 0.0628(12) Uani 1 1 d . U
H5 H 0.1968 0.7593 0.1670 0.075 Uiso 1 1 calc R U
C6 C 0.0825(3) 0.7926(3) 0.20304(13) 0.0677(13) Uani 1 1 d . U
H6 H 0.1058 0.7749 0.2284 0.081 Uiso 1 1 calc R U
C7 C -0.0098(3) 0.8294(3) 0.20407(13) 0.0582(11) Uani 1 1 d . U
C8 C -0.0661(3) 0.8440(3) 0.24083(13) 0.0659(13) Uani 1 1 d . U
H8 H -0.0432 0.8272 0.2663 0.079 Uiso 1 1 calc R U
C9 C -0.1551(3) 0.8826(3) 0.24169(13) 0.0624(12) Uani 1 1 d . U
C10 C -0.1868(3) 0.9070(3) 0.20449(13) 0.0598(12) Uani 1 1 d . U
H10 H -0.2469 0.9339 0.2045 0.072 Uiso 1 1 calc R U
C11 C -0.1328(3) 0.8933(2) 0.16628(13) 0.0529(10) Uani 1 1 d . U
C12 C -0.1663(3) 0.9185(3) 0.12744(13) 0.0553(11) Uani 1 1 d . U
H12 H -0.2264 0.9451 0.1273 0.066 Uiso 1 1 calc R U
C13 C -0.1132(3) 0.9049(2) 0.09105(12) 0.0527(10) Uani 1 1 d . U
H13 H -0.1371 0.9207 0.0659 0.063 Uiso 1 1 calc R U
C14 C -0.0216(3) 0.8669(2) 0.08986(11) 0.0449(9) Uani 1 1 d . U
C15 C 0.0358(3) 0.8563(2) 0.05283(11) 0.0435(9) Uani 1 1 d . U
H15 H 0.0132 0.8707 0.0274 0.052 Uiso 1 1 calc R U
C16 C 0.0137(3) 0.8427(2) 0.12750(11) 0.0459(9) Uani 1 1 d . U
C17 C -0.0440(3) 0.8552(2) 0.16601(12) 0.0502(10) Uani 1 1 d . U
C18 C -0.2130(3) 0.8968(3) 0.28366(13) 0.0678(13) Uani 1 1 d . U
C19 C -0.1751(4) 0.9319(3) 0.30780(15) 0.0815(15) Uani 1 1 d . U
H19A H -0.1703 0.9796 0.2913 0.122 Uiso 1 1 calc R U
H19B H -0.1179 0.8958 0.3135 0.122 Uiso 1 1 calc R U
H19C H -0.2130 0.9427 0.3341 0.122 Uiso 1 1 calc R U
C20 C -0.3036(4) 0.9514(4) 0.27811(17) 0.0970(18) Uani 1 1 d . U
H20A H -0.3385 0.9586 0.3054 0.145 Uiso 1 1 calc R U
H20B H -0.3291 0.9301 0.2627 0.145 Uiso 1 1 calc R U
H20C H -0.3019 1.0008 0.2627 0.145 Uiso 1 1 calc R U
C21 C -0.2158(4) 0.8189(3) 0.30796(16) 0.0927(18) Uani 1 1 d . U
H21A H -0.1573 0.7839 0.3122 0.139 Uiso 1 1 calc R U
H21B H -0.2400 0.7971 0.2921 0.139 Uiso 1 1 calc R U
H21C H -0.2520 0.8263 0.3350 0.139 Uiso 1 1 calc R U
C22 C 0.2277(3) 0.7461(2) -0.00258(11) 0.0428(9) Uani 1 1 d . U
C23 C 0.3160(3) 0.7145(2) -0.00746(13) 0.0528(10) Uani 1 1 d . U
H23 H 0.3470 0.7398 0.0001 0.063 Uiso 1 1 calc R U
C24 C 0.3618(3) 0.6457(3) -0.02339(14) 0.0573(11) Uani 1 1 d . U
C25 C 0.4540(3) 0.6134(3) -0.0304(2) 0.0916(19) Uani 1 1 d . U
H25 H 0.4863 0.6378 -0.0230 0.110 Uiso 1 1 calc R U
C26 C 0.4955(3) 0.5494(4) -0.0472(2) 0.103(2) Uani 1 1 d . U
H26 H 0.5566 0.5280 -0.0501 0.124 Uiso 1 1 calc R U
C27 C 0.4512(3) 0.5123(3) -0.06085(16) 0.0678(13) Uani 1 1 d . U
C28 C 0.4944(3) 0.4496(3) -0.08292(16) 0.0737(14) Uani 1 1 d . U
H28 H 0.5556 0.4302 -0.0879 0.088 Uiso 1 1 calc R U
C29 C 0.4512(3) 0.4163(2) -0.09716(14) 0.0625(12) Uani 1 1 d . U
C30 C 0.3622(3) 0.4444(2) -0.08927(13) 0.0600(11) Uani 1 1 d . U
H30 H 0.3317 0.4212 -0.0991 0.072 Uiso 1 1 calc R U
C31 C 0.3144(3) 0.5066(2) -0.06713(13) 0.0540(10) Uani 1 1 d . U
C32 C 0.2218(3) 0.5375(3) -0.05939(14) 0.0615(12) Uani 1 1 d . U
H32 H 0.1899 0.5136 -0.0675 0.074 Uiso 1 1 calc R U
C33 C 0.1797(3) 0.5995(3) -0.04086(15) 0.0618(12) Uani 1 1 d . U
H33 H 0.1184 0.6181 -0.0360 0.074 Uiso 1 1 calc R U
C34 C 0.2239(3) 0.6390(2) -0.02807(12) 0.0461(9) Uani 1 1 d . U
C35 C 0.1817(3) 0.7074(2) -0.01142(12) 0.0468(9) Uani 1 1 d . U
H35 H 0.1205 0.7274 -0.0061 0.056 Uiso 1 1 calc R U
C36 C 0.3146(3) 0.6084(2) -0.03451(12) 0.0476(10) Uani 1 1 d . U
C37 C 0.3604(3) 0.5418(2) -0.05381(12) 0.0499(10) Uani 1 1 d . U
C38 C 0.5010(4) 0.3535(3) -0.12513(16) 0.0768(14) Uani 1 1 d . U
C39 C 0.5933(4) 0.3139(3) -0.1184(2) 0.109(2) Uani 1 1 d . U
H39A H 0.6195 0.2684 -0.1320 0.163 Uiso 1 1 calc R U
H39B H 0.5961 0.2986 -0.0885 0.163 Uiso 1 1 calc R U
H39C H 0.6247 0.3489 -0.1302 0.163 Uiso 1 1 calc R U
C40 C 0.4911(6) 0.3952(4) -0.17006(18) 0.138(3) Uani 1 1 d . U
H40A H 0.5177 0.4341 -0.1766 0.208 Uiso 1 1 calc R U
H40B H 0.4298 0.4198 -0.1728 0.208 Uiso 1 1 calc R U
H40C H 0.5197 0.3582 -0.1893 0.208 Uiso 1 1 calc R U
C41 C 0.4599(4) 0.2924(3) -0.11538(18) 0.0919(17) Uani 1 1 d . U
H41A H 0.4892 0.2553 -0.1346 0.138 Uiso 1 1 calc R U
H41B H 0.3987 0.3168 -0.1185 0.138 Uiso 1 1 calc R U
H41C H 0.4655 0.2659 -0.0868 0.138 Uiso 1 1 calc R U
C42 C 0.2054(2) 0.8829(2) -0.00870(11) 0.0399(9) Uani 1 1 d . U
C43 C 0.1839(2) 0.9547(2) 0.00796(10) 0.0401(9) Uani 1 1 d . U
C44 C 0.1039(3) 0.9993(2) 0.02540(11) 0.0435(9) Uani 1 1 d . U
H44 H 0.0563 0.9837 0.0282 0.052 Uiso 1 1 calc R U
C45 C 0.0906(3) 1.0680(2) 0.03930(11) 0.0450(9) Uani 1 1 d . U
C46 C 0.0075(3) 1.1131(2) 0.05742(12) 0.0532(11) Uani 1 1 d . U
H46 H -0.0398 1.0965 0.0615 0.064 Uiso 1 1 calc R U
C47 C -0.0040(3) 1.1810(3) 0.06902(13) 0.0584(11) Uani 1 1 d . U
H47 H -0.0594 1.2109 0.0813 0.070 Uiso 1 1 calc R U
C48 C 0.0639(3) 1.2065(3) 0.06310(13) 0.0612(12) Uani 1 1 d . U
H48 H 0.0544 1.2540 0.0708 0.073 Uiso 1 1 calc R U
C49 C 0.1455(3) 1.1631(2) 0.04607(12) 0.0549(11) Uani 1 1 d . U
H49 H 0.1917 1.1810 0.0422 0.066 Uiso 1 1 calc R U
C50 C 0.1608(3) 1.0924(2) 0.03428(11) 0.0453(9) Uani 1 1 d . U
C51 C 0.2436(3) 1.0452(2) 0.01700(11) 0.0446(9) Uani 1 1 d . U
H51 H 0.2916 1.0604 0.0140 0.054 Uiso 1 1 calc R U
C52 C 0.2554(2) 0.9780(2) 0.00465(10) 0.0403(9) Uani 1 1 d . U
C53 C 0.3419(2) 0.9273(2) -0.01455(11) 0.0404(9) Uani 1 1 d . U
C54 C 0.3332(2) 0.9068(2) -0.05333(11) 0.0418(9) Uani 1 1 d . U
C55 C 0.3852(3) 0.9103(2) -0.09110(11) 0.0463(10) Uani 1 1 d . U
H55 H 0.4317 0.9273 -0.0937 0.056 Uiso 1 1 calc R U
C56 C 0.3716(3) 0.8897(2) -0.12594(11) 0.0473(10) Uani 1 1 d . U
C57 C 0.4249(3) 0.8935(3) -0.16494(12) 0.0576(11) Uani 1 1 d . U
H57 H 0.4715 0.9105 -0.1679 0.069 Uiso 1 1 calc R U
C58 C 0.4099(3) 0.8731(3) -0.19812(13) 0.0680(13) Uani 1 1 d . U
H58 H 0.4466 0.8753 -0.2239 0.082 Uiso 1 1 calc R U
C59 C 0.3407(4) 0.8487(3) -0.19440(13) 0.0742(14) Uani 1 1 d . U
H59 H 0.3311 0.8340 -0.2176 0.089 Uiso 1 1 calc R U
C60 C 0.2870(3) 0.8461(3) -0.15739(13) 0.0603(12) Uani 1 1 d . U
H60 H 0.2396 0.8308 -0.1554 0.072 Uiso 1 1 calc R U
C61 C 0.3009(3) 0.8657(2) -0.12212(11) 0.0484(10) Uani 1 1 d . U
C62 C 0.2484(3) 0.8622(2) -0.08332(11) 0.0460(9) Uani 1 1 d . U
H62 H 0.2017 0.8453 -0.0804 0.055 Uiso 1 1 calc R U
C63 C 0.2626(2) 0.8824(2) -0.04954(11) 0.0400(9) Uani 1 1 d . U
C64 C 0.4137(2) 0.8974(2) 0.00344(11) 0.0385(8) Uani 1 1 d . U
C65 C 0.4160(2) 0.9022(2) 0.04718(11) 0.0396(9) Uani 1 1 d . U
C66 C 0.3494(3) 0.8963(2) 0.07891(11) 0.0429(9) Uani 1 1 d . U
H66 H 0.3009 0.8908 0.0724 0.051 Uiso 1 1 calc R U
C67 C 0.3522(3) 0.8982(2) 0.11997(11) 0.0445(9) Uani 1 1 d . U
C68 C 0.2838(3) 0.8917(2) 0.15312(12) 0.0550(11) Uani 1 1 d . U
H68 H 0.2349 0.8861 0.1472 0.066 Uiso 1 1 calc R U
C69 C 0.2889(3) 0.8936(3) 0.19253(13) 0.0609(12) Uani 1 1 d . U
H69 H 0.2435 0.8883 0.2138 0.073 Uiso 1 1 calc R U
C70 C 0.3589(3) 0.9030(2) 0.20326(12) 0.0510(10) Uani 1 1 d . U
C71 C 0.3639(3) 0.9079(3) 0.24407(13) 0.0621(12) Uani 1 1 d . U
H71 H 0.3189 0.9026 0.2656 0.075 Uiso 1 1 calc R U
C72 C 0.4316(3) 0.9201(2) 0.25389(13) 0.0578(11) Uani 1 1 d . U
C73 C 0.4977(3) 0.9255(2) 0.22229(13) 0.0587(11) Uani 1 1 d . U
H73 H 0.5448 0.9335 0.2287 0.070 Uiso 1 1 calc R U
C74 C 0.4983(3) 0.9198(2) 0.18138(12) 0.0512(10) Uani 1 1 d . U
C75 C 0.5660(3) 0.9255(3) 0.14832(13) 0.0580(11) Uani 1 1 d . U
H75 H 0.6138 0.9328 0.1544 0.070 Uiso 1 1 calc R U
C76 C 0.5646(3) 0.9208(2) 0.10893(13) 0.0531(10) Uani 1 1 d . U
H76 H 0.6116 0.9237 0.0881 0.064 Uiso 1 1 calc R U
C77 C 0.4928(3) 0.9115(2) 0.09811(12) 0.0433(9) Uani 1 1 d . U
C78 C 0.4871(3) 0.9087(2) 0.05726(11) 0.0429(9) Uani 1 1 d . U
H78 H 0.5335 0.9113 0.0359 0.052 Uiso 1 1 calc R U
C79 C 0.4242(3) 0.9061(2) 0.12987(11) 0.0425(9) Uani 1 1 d . U
C80 C 0.4270(3) 0.9100(2) 0.17167(11) 0.0451(9) Uani 1 1 d . U
C81 C 0.4344(4) 0.9288(3) 0.29856(13) 0.0667(13) Uani 1 1 d . U
C82 C 0.3556(4) 0.9228(3) 0.32863(14) 0.0871(16) Uani 1 1 d . U
H82A H 0.3531 0.8721 0.3306 0.131 Uiso 1 1 calc R U
H82B H 0.3036 0.9622 0.3186 0.131 Uiso 1 1 calc R U
H82C H 0.3593 0.9302 0.3561 0.131 Uiso 1 1 calc R U
C83 C 0.4398(4) 1.0071(3) 0.29662(14) 0.0719(14) Uani 1 1 d . U
H83A H 0.3928 1.0471 0.2829 0.108 Uiso 1 1 calc R U
H83B H 0.4953 1.0080 0.2808 0.108 Uiso 1 1 calc R U
H83C H 0.4349 1.0163 0.3248 0.108 Uiso 1 1 calc R U
C84 C 0.5131(4) 0.8644(3) 0.31444(15) 0.0843(16) Uani 1 1 d . U
H84A H 0.5188 0.8721 0.3414 0.126 Uiso 1 1 calc R U
H84B H 0.5649 0.8646 0.2946 0.126 Uiso 1 1 calc R U
H84C H 0.5062 0.8152 0.3174 0.126 Uiso 1 1 calc R U
C85 C 0.4992(2) 0.8505(2) -0.01841(11) 0.0406(9) Uani 1 1 d . U
C86 C 0.5326(3) 0.7720(2) -0.00863(11) 0.0443(9) Uani 1 1 d . U
H86 H 0.5009 0.7467 0.0123 0.053 Uiso 1 1 calc R U
C87 C 0.6127(3) 0.7282(2) -0.02886(11) 0.0426(9) Uani 1 1 d . U
C88 C 0.6496(3) 0.6460(2) -0.01927(14) 0.0570(11) Uani 1 1 d . U
H88 H 0.6193 0.6194 0.0017 0.068 Uiso 1 1 calc R U
C89 C 0.7267(3) 0.6060(3) -0.03960(15) 0.0651(13) Uani 1 1 d . U
H89 H 0.7497 0.5519 -0.0321 0.078 Uiso 1 1 calc R U
C90 C 0.7744(3) 0.6424(2) -0.07182(13) 0.0525(10) Uani 1 1 d . U
C91 C 0.8533(3) 0.6025(3) -0.09417(15) 0.0619(12) Uani 1 1 d . U
H91 H 0.8767 0.5482 -0.0876 0.074 Uiso 1 1 calc R U
C92 C 0.8989(3) 0.6397(3) -0.12585(14) 0.0558(11) Uani 1 1 d . U
C93 C 0.8641(3) 0.7183(3) -0.13532(13) 0.0541(11) Uani 1 1 d . U
H93 H 0.8944 0.7438 -0.1570 0.065 Uiso 1 1 calc R U
C94 C 0.7856(3) 0.7622(2) -0.11416(12) 0.0470(9) Uani 1 1 d . U
C95 C 0.7501(3) 0.8434(2) -0.12288(13) 0.0553(11) Uani 1 1 d . U
H95 H 0.7804 0.8696 -0.1442 0.066 Uiso 1 1 calc R U
C96 C 0.6748(3) 0.8848(2) -0.10199(13) 0.0555(11) Uani 1 1 d . U
H96 H 0.6536 0.9391 -0.1085 0.067 Uiso 1 1 calc R U
C97 C 0.6264(2) 0.8470(2) -0.06976(11) 0.0434(9) Uani 1 1 d . U
C98 C 0.5471(2) 0.8880(2) -0.04821(11) 0.0441(9) Uani 1 1 d . U
H98 H 0.5256 0.9424 -0.0540 0.053 Uiso 1 1 calc R U
C99 C 0.6593(2) 0.7666(2) -0.06037(11) 0.0409(9) Uani 1 1 d . U
C100 C 0.7397(2) 0.7238(2) -0.08216(12) 0.0425(9) Uani 1 1 d . U
C101 C 0.9861(3) 0.5922(3) -0.14821(17) 0.0726(14) Uani 1 1 d . U
C102 C 1.0495(4) 0.5530(5) -0.1189(2) 0.121(3) Uani 1 1 d . U
H10A H 1.0554 0.5909 -0.1058 0.181 Uiso 1 1 calc R U
H10B H 1.1055 0.5253 -0.1340 0.181 Uiso 1 1 calc R U
H10C H 1.0298 0.5167 -0.0975 0.181 Uiso 1 1 calc R U
C103 C 1.0208(4) 0.6406(5) -0.1846(2) 0.133(3) Uani 1 1 d . U
H10D H 1.0353 0.6772 -0.1744 0.200 Uiso 1 1 calc R U
H10E H 0.9769 0.6685 -0.2029 0.200 Uiso 1 1 calc R U
H10F H 1.0726 0.6075 -0.2000 0.200 Uiso 1 1 calc R U
C104 C 0.9739(5) 0.5353(6) -0.1684(3) 0.189(4) Uani 1 1 d . U
H10G H 1.0269 0.5117 -0.1868 0.283 Uiso 1 1 calc R U
H10H H 0.9262 0.5618 -0.1847 0.283 Uiso 1 1 calc R U
H10I H 0.9608 0.4957 -0.1469 0.283 Uiso 1 1 calc R U
C201 C 0.1071(3) 0.8355(2) 0.49818(11) 0.0470(9) Uani 1 1 d . U
C202 C 0.0875(3) 0.8770(2) 0.45555(11) 0.0449(9) Uani 1 1 d . U
C203 C 0.0118(2) 0.9389(2) 0.44960(11) 0.0433(9) Uani 1 1 d . U
H203 H -0.0262 0.9583 0.4732 0.052 Uiso 1 1 calc R U
C204 C -0.0104(3) 0.9736(2) 0.41027(12) 0.0431(9) Uani 1 1 d . U
C205 C -0.0873(3) 1.0390(2) 0.40292(14) 0.0573(11) Uani 1 1 d . U
H205 H -0.1262 1.0595 0.4260 0.069 Uiso 1 1 calc R U
C206 C -0.1061(3) 1.0722(3) 0.36439(14) 0.0608(12) Uani 1 1 d . U
H206 H -0.1572 1.1158 0.3610 0.073 Uiso 1 1 calc R U
C207 C -0.0506(3) 1.0431(2) 0.32849(13) 0.0512(10) Uani 1 1 d . U
C208 C -0.0672(3) 1.0769(3) 0.28723(13) 0.0596(11) Uani 1 1 d . U
H208 H -0.1163 1.1222 0.2831 0.072 Uiso 1 1 calc R U
C209 C -0.0148(3) 1.0463(3) 0.25307(14) 0.0643(12) Uani 1 1 d . U
C210 C 0.0553(3) 0.9776(3) 0.25947(14) 0.0730(14) Uani 1 1 d . U
H210 H 0.0893 0.9539 0.2363 0.088 Uiso 1 1 calc R U
C211 C 0.0762(3) 0.9431(3) 0.29945(13) 0.0629(12) Uani 1 1 d . U
C212 C 0.1505(4) 0.8747(3) 0.30653(14) 0.0900(19) Uani 1 1 d . U
H212 H 0.1848 0.8500 0.2837 0.108 Uiso 1 1 calc R U
C213 C 0.1724(3) 0.8447(3) 0.34530(14) 0.0850(18) Uani 1 1 d . U
H213 H 0.2229 0.8005 0.3488 0.102 Uiso 1 1 calc R U
C214 C 0.1213(3) 0.8781(2) 0.38078(12) 0.0546(11) Uani 1 1 d . U
C215 C 0.1421(3) 0.8473(3) 0.42087(12) 0.0570(11) Uani 1 1 d . U
H215 H 0.1945 0.8053 0.4246 0.068 Uiso 1 1 calc R U
C216 C 0.0448(3) 0.9435(2) 0.37498(12) 0.0455(9) Uani 1 1 d . U
C217 C 0.0233(3) 0.9764(2) 0.33433(12) 0.0483(10) Uani 1 1 d . U
C218 C -0.0301(3) 1.0843(3) 0.20832(14) 0.0733(14) Uani 1 1 d . U
C219 C -0.1025(5) 1.1638(4) 0.2076(2) 0.126(2) Uani 1 1 d . U
H21D H -0.1114 1.1868 0.1788 0.189 Uiso 1 1 calc R U
H21E H -0.0862 1.1967 0.2199 0.189 Uiso 1 1 calc R U
H21F H -0.1560 1.1583 0.2236 0.189 Uiso 1 1 calc R U
C220 C 0.0452(5) 1.1027(6) 0.1855(2) 0.149(3) Uani 1 1 d . U
H22A H 0.0950 1.0552 0.1826 0.224 Uiso 1 1 calc R U
H22B H 0.0581 1.1338 0.2007 0.224 Uiso 1 1 calc R U
H22C H 0.0329 1.1313 0.1579 0.224 Uiso 1 1 calc R U
C221 C -0.0583(6) 1.0393(4) 0.18851(19) 0.132(3) Uani 1 1 d . U
H22D H -0.0640 1.0631 0.1596 0.198 Uiso 1 1 calc R U
H22E H -0.1141 1.0375 0.2034 0.198 Uiso 1 1 calc R U
H22F H -0.0156 0.9871 0.1894 0.198 Uiso 1 1 calc R U
C222 C 0.0329(3) 0.8175(2) 0.52524(11) 0.0461(9) Uani 1 1 d . U
C223 C 0.0116(3) 0.7590(2) 0.51865(12) 0.0505(10) Uani 1 1 d . U
H223 H 0.0449 0.7303 0.4971 0.061 Uiso 1 1 calc R U
C224 C -0.0583(3) 0.7413(3) 0.54322(12) 0.0527(10) Uani 1 1 d . U
C225 C -0.0834(3) 0.6823(3) 0.53702(14) 0.0672(13) Uani 1 1 d . U
H225 H -0.0501 0.6514 0.5164 0.081 Uiso 1 1 calc R U
C226 C -0.1537(4) 0.6698(3) 0.56005(15) 0.0755(15) Uani 1 1 d . U
H226 H -0.1713 0.6327 0.5540 0.091 Uiso 1 1 calc R U
C227 C -0.2028(3) 0.7117(3) 0.59362(14) 0.0628(12) Uani 1 1 d . U
C228 C -0.2727(3) 0.6969(3) 0.61897(16) 0.0781(15) Uani 1 1 d . U
H228 H -0.2895 0.6588 0.6135 0.094 Uiso 1 1 calc R U
C229 C -0.3193(3) 0.7358(3) 0.65218(15) 0.0683(13) Uani 1 1 d . U
C230 C -0.2954(3) 0.7932(3) 0.65843(13) 0.0583(11) Uani 1 1 d . U
H230 H -0.3275 0.8216 0.6802 0.070 Uiso 1 1 calc R U
C231 C -0.2260(3) 0.8104(2) 0.63396(12) 0.0498(10) Uani 1 1 d . U
C232 C -0.2007(3) 0.8693(2) 0.64050(13) 0.0552(11) Uani 1 1 d . U
H232 H -0.2315 0.8972 0.6626 0.066 Uiso 1 1 calc R U
C233 C -0.1345(3) 0.8859(2) 0.61598(13) 0.0543(11) Uani 1 1 d . U
H233 H -0.1197 0.9255 0.6210 0.065 Uiso 1 1 calc R U
C234 C -0.0856(3) 0.8448(2) 0.58242(11) 0.0452(9) Uani 1 1 d . U
C235 C -0.0161(3) 0.8600(2) 0.55648(12) 0.0483(10) Uani 1 1 d . U
H235 H -0.0017 0.9008 0.5603 0.058 Uiso 1 1 calc R U
C236 C -0.1076(3) 0.7853(2) 0.57570(11) 0.0458(9) Uani 1 1 d . U
C237 C -0.1790(3) 0.7691(2) 0.60099(12) 0.0505(10) Uani 1 1 d . U
C238 C -0.3926(4) 0.7142(4) 0.68058(18) 0.0884(16) Uani 1 1 d . U
C239 C -0.3501(5) 0.6335(5) 0.7078(2) 0.134(3) Uani 1 1 d . U
H23A H -0.3109 0.5970 0.6896 0.201 Uiso 1 1 calc R U
H23B H -0.3954 0.6146 0.7237 0.201 Uiso 1 1 calc R U
H23C H -0.3178 0.6390 0.7270 0.201 Uiso 1 1 calc R U
C240 C -0.4473(4) 0.7730(5) 0.7086(2) 0.120(2) Uani 1 1 d . U
H24A H -0.4109 0.7787 0.7256 0.179 Uiso 1 1 calc R U
H24B H -0.4922 0.7560 0.7267 0.179 Uiso 1 1 calc R U
H24C H -0.4743 0.8223 0.6915 0.179 Uiso 1 1 calc R U
C241 C -0.4502(4) 0.7030(5) 0.6550(2) 0.114(2) Uani 1 1 d . U
H24D H -0.4759 0.7510 0.6367 0.171 Uiso 1 1 calc R U
H24E H -0.4959 0.6882 0.6738 0.171 Uiso 1 1 calc R U
H24F H -0.4153 0.6627 0.6383 0.171 Uiso 1 1 calc R U
C242 C 0.1849(3) 0.8103(2) 0.50988(11) 0.0478(10) Uani 1 1 d . U
C243 C 0.2583(3) 0.8318(2) 0.48584(11) 0.0474(9) Uani 1 1 d . U
C244 C 0.2518(3) 0.9070(2) 0.47178(12) 0.0504(10) Uani 1 1 d . U
H244 H 0.1970 0.9466 0.4753 0.061 Uiso 1 1 calc R U
C245 C 0.3240(3) 0.9261(2) 0.45251(11) 0.0479(10) Uani 1 1 d . U
C246 C 0.3185(3) 1.0038(2) 0.43771(12) 0.0561(11) Uani 1 1 d . U
H246 H 0.2639 1.0441 0.4401 0.067 Uiso 1 1 calc R U
C247 C 0.3901(3) 1.0208(3) 0.42037(13) 0.0638(12) Uani 1 1 d . U
H247 H 0.3853 1.0726 0.4106 0.077 Uiso 1 1 calc R U
C248 C 0.4705(3) 0.9623(3) 0.41691(14) 0.0673(13) Uani 1 1 d . U
H248 H 0.5203 0.9748 0.4051 0.081 Uiso 1 1 calc R U
C249 C 0.4793(3) 0.8872(3) 0.43012(13) 0.0582(11) Uani 1 1 d . U
H249 H 0.5348 0.8483 0.4271 0.070 Uiso 1 1 calc R U
C250 C 0.4063(3) 0.8670(2) 0.44833(11) 0.0476(9) Uani 1 1 d . U
C251 C 0.4127(3) 0.7894(2) 0.46231(12) 0.0522(10) Uani 1 1 d . U
H251 H 0.4675 0.7496 0.4592 0.063 Uiso 1 1 calc R U
C252 C 0.3418(3) 0.7713(2) 0.48013(11) 0.0474(9) Uani 1 1 d . U
C253 C 0.3395(3) 0.6925(2) 0.49552(12) 0.0488(10) Uani 1 1 d . U
C254 C 0.2908(3) 0.6867(2) 0.53800(12) 0.0505(10) Uani 1 1 d . U
C255 C 0.3207(3) 0.6263(2) 0.56942(13) 0.0570(11) Uani 1 1 d . U
H255 H 0.3736 0.5856 0.5635 0.068 Uiso 1 1 calc R U
C256 C 0.2741(3) 0.6240(3) 0.60995(12) 0.0582(11) Uani 1 1 d . U
C257 C 0.3021(4) 0.5617(3) 0.64249(14) 0.0721(14) Uani 1 1 d . U
H257 H 0.3533 0.5192 0.6369 0.086 Uiso 1 1 calc R U
C258 C 0.2568(4) 0.5621(3) 0.68141(15) 0.0844(16) Uani 1 1 d . U
H258 H 0.2773 0.5206 0.7029 0.101 Uiso 1 1 calc R U
C259 C 0.1789(4) 0.6241(4) 0.69032(15) 0.0906(18) Uani 1 1 d . U
H259 H 0.1462 0.6231 0.7173 0.109 Uiso 1 1 calc R U
C260 C 0.1512(4) 0.6855(3) 0.65963(14) 0.0773(15) Uani 1 1 d . U
H260 H 0.1005 0.7280 0.6659 0.093 Uiso 1 1 calc R U
C261 C 0.1969(3) 0.6864(3) 0.61885(13) 0.0626(12) Uani 1 1 d . U
C262 C 0.1669(3) 0.7488(3) 0.58635(12) 0.0564(11) Uani 1 1 d . U
H262 H 0.1151 0.7905 0.5922 0.068 Uiso 1 1 calc R U
C263 C 0.2119(3) 0.7493(2) 0.54687(12) 0.0498(10) Uani 1 1 d . U
C264 C 0.3686(3) 0.6364(2) 0.47114(12) 0.0494(10) Uani 1 1 d . U
C265 C 0.4259(3) 0.6434(2) 0.43037(12) 0.0517(10) Uani 1 1 d . U
C266 C 0.3935(3) 0.6649(2) 0.39291(13) 0.0542(11) Uani 1 1 d . U
H266 H 0.3340 0.6758 0.3931 0.065 Uiso 1 1 calc R U
C267 C 0.4471(3) 0.6707(2) 0.35475(13) 0.0544(11) Uani 1 1 d . U
C268 C 0.4150(3) 0.6948(3) 0.31544(14) 0.0671(13) Uani 1 1 d . U
H268 H 0.3555 0.7072 0.3150 0.081 Uiso 1 1 calc R U
C269 C 0.4679(4) 0.7001(3) 0.27937(14) 0.0715(13) Uani 1 1 d . U
H269 H 0.4450 0.7151 0.2540 0.086 Uiso 1 1 calc R U
C270 C 0.5574(3) 0.6838(2) 0.27826(13) 0.0624(12) Uani 1 1 d . U
C271 C 0.6148(4) 0.6896(3) 0.24135(14) 0.0728(14) Uani 1 1 d . U
H271 H 0.5929 0.7046 0.2157 0.087 Uiso 1 1 calc R U
C272 C 0.7007(4) 0.6749(3) 0.24040(15) 0.0735(14) Uani 1 1 d . U
C273 C 0.7315(4) 0.6548(3) 0.27809(14) 0.0700(13) Uani 1 1 d . U
H273 H 0.7904 0.6456 0.2781 0.084 Uiso 1 1 calc R U
C274 C 0.6784(3) 0.6478(3) 0.31619(13) 0.0611(12) Uani 1 1 d . U
C275 C 0.7093(3) 0.6269(3) 0.35525(14) 0.0699(13) Uani 1 1 d . U
H275 H 0.7681 0.6177 0.3557 0.084 Uiso 1 1 calc R U
C276 C 0.6570(3) 0.6200(3) 0.39168(14) 0.0656(12) Uani 1 1 d . U
H276 H 0.6800 0.6059 0.4170 0.079 Uiso 1 1 calc R U
C277 C 0.5692(3) 0.6331(2) 0.39300(12) 0.0540(10) Uani 1 1 d . U
C278 C 0.5129(3) 0.6270(2) 0.42968(12) 0.0542(11) Uani 1 1 d . U
H278 H 0.5351 0.6109 0.4553 0.065 Uiso 1 1 calc R U
C279 C 0.5350(3) 0.6555(2) 0.35458(12) 0.0533(10) Uani 1 1 d . U
C280 C 0.5905(3) 0.6616(2) 0.31663(12) 0.0565(11) Uani 1 1 d . U
C281 C 0.7589(4) 0.6821(3) 0.19906(16) 0.0895(17) Uani 1 1 d . U
C282 C 0.7230(5) 0.7612(4) 0.1748(2) 0.150(3) Uani 1 1 d . U
H28A H 0.7622 0.7663 0.1490 0.225 Uiso 1 1 calc R U
H28B H 0.7170 0.7992 0.1915 0.225 Uiso 1 1 calc R U
H28C H 0.6664 0.7695 0.1683 0.225 Uiso 1 1 calc R U
C283 C 0.8509(5) 0.6728(5) 0.2039(2) 0.141(3) Uani 1 1 d . U
H28D H 0.8800 0.6208 0.2179 0.212 Uiso 1 1 calc R U
H28E H 0.8473 0.7100 0.2206 0.212 Uiso 1 1 calc R U
H28F H 0.8837 0.6816 0.1765 0.212 Uiso 1 1 calc R U
C284 C 0.7697(6) 0.6215(4) 0.1750(2) 0.144(3) Uani 1 1 d . U
H28G H 0.8105 0.6246 0.1495 0.216 Uiso 1 1 calc R U
H28H H 0.7139 0.6291 0.1679 0.216 Uiso 1 1 calc R U
H28I H 0.7919 0.5710 0.1920 0.216 Uiso 1 1 calc R U
C285 C 0.3451(3) 0.5668(2) 0.48129(12) 0.0504(10) Uani 1 1 d . U
C286 C 0.4016(3) 0.4987(2) 0.46703(12) 0.0547(11) Uani 1 1 d . U
H286 H 0.4557 0.4974 0.4512 0.066 Uiso 1 1 calc R U
C287 C 0.3816(3) 0.4329(2) 0.47512(13) 0.0539(10) Uani 1 1 d . U
C288 C 0.4396(3) 0.3618(3) 0.46104(13) 0.0618(12) Uani 1 1 d . U
H288 H 0.4932 0.3596 0.4444 0.074 Uiso 1 1 calc R U
C289 C 0.4183(3) 0.2987(3) 0.47137(14) 0.0665(12) Uani 1 1 d . U
H289 H 0.4574 0.2532 0.4613 0.080 Uiso 1 1 calc R U
C290 C 0.3397(3) 0.2973(2) 0.49671(13) 0.0588(11) Uani 1 1 d . U
C291 C 0.3181(3) 0.2311(3) 0.50966(14) 0.0656(12) Uani 1 1 d . U
H291 H 0.3569 0.1850 0.5001 0.079 Uiso 1 1 calc R U
C292 C 0.2428(3) 0.2305(3) 0.53565(13) 0.0627(12) Uani 1 1 d . U
C293 C 0.1845(3) 0.3002(3) 0.54805(14) 0.0669(13) Uani 1 1 d . U
H293 H 0.1315 0.3015 0.5650 0.080 Uiso 1 1 calc R U
C294 C 0.2026(3) 0.3672(3) 0.53604(14) 0.0641(12) Uani 1 1 d . U
C295 C 0.1422(4) 0.4389(3) 0.54872(16) 0.0767(15) Uani 1 1 d . U
H295 H 0.0885 0.4407 0.5652 0.092 Uiso 1 1 calc R U
C296 C 0.1616(3) 0.5033(3) 0.53728(16) 0.0740(14) Uani 1 1 d . U
H296 H 0.1208 0.5495 0.5458 0.089 Uiso 1 1 calc R U
C297 C 0.2420(3) 0.5036(2) 0.51269(14) 0.0585(11) Uani 1 1 d . U
C298 C 0.2644(3) 0.5687(2) 0.50272(13) 0.0574(11) Uani 1 1 d . U
H298 H 0.2237 0.6155 0.5107 0.069 Uiso 1 1 calc R U
C299 C 0.3018(3) 0.4345(2) 0.49887(12) 0.0528(10) Uani 1 1 d . U
C300 C 0.2803(3) 0.3665(2) 0.51005(13) 0.0561(11) Uani 1 1 d . U
C301 C 0.2260(4) 0.1546(3) 0.55024(15) 0.0716(13) Uani 1 1 d . U
C302 C 0.2325(4) 0.1183(3) 0.51327(16) 0.0890(17) Uani 1 1 d . U
H30A H 0.2236 0.0696 0.5231 0.134 Uiso 1 1 calc R U
H30B H 0.2898 0.1092 0.4968 0.134 Uiso 1 1 calc R U
H30C H 0.1885 0.1527 0.4960 0.134 Uiso 1 1 calc R U
C303 C 0.2947(4) 0.0996(3) 0.57708(16) 0.0822(15) Uani 1 1 d . U
H30D H 0.2938 0.1239 0.6000 0.123 Uiso 1 1 calc R U
H30E H 0.3517 0.0872 0.5601 0.123 Uiso 1 1 calc R U
H30F H 0.2825 0.0526 0.5884 0.123 Uiso 1 1 calc R U
C304 C 0.1369(4) 0.1664(3) 0.57628(18) 0.0913(17) Uani 1 1 d . U
H30G H 0.1315 0.1906 0.6000 0.137 Uiso 1 1 calc R U
H30H H 0.1302 0.1167 0.5864 0.137 Uiso 1 1 calc R U
H30I H 0.0921 0.1993 0.5591 0.137 Uiso 1 1 calc R U
C1L C 0.6484(3) 0.1520(2) 0.39093(9) 0.0952(17) Uani 1 1 d G U
C2L C 0.6554(3) 0.11213(19) 0.35979(13) 0.0993(18) Uani 1 1 d G U
H2L H 0.6472 0.0645 0.3668 0.119 Uiso 1 1 calc R U
C3L C 0.6743(3) 0.1419(2) 0.31840(11) 0.1040(19) Uani 1 1 d G U
H3L H 0.6791 0.1147 0.2971 0.125 Uiso 1 1 calc R U
C4L C 0.6863(3) 0.2117(2) 0.30814(10) 0.1052(19) Uani 1 1 d G U
H4L H 0.6993 0.2321 0.2799 0.126 Uiso 1 1 calc R U
C5L C 0.6793(3) 0.2516(2) 0.33927(14) 0.1051(19) Uani 1 1 d G U
H5L H 0.6875 0.2992 0.3323 0.126 Uiso 1 1 calc R U
C6L C 0.6604(3) 0.2218(2) 0.38067(12) 0.0922(17) Uani 1 1 d G U
H6L H 0.6556 0.2490 0.4019 0.111 Uiso 1 1 calc R U
C7L C 0.6293(5) 0.1194(4) 0.43630(19) 0.121(2) Uani 1 1 d . U
H7L1 H 0.6267 0.1549 0.4538 0.182 Uiso 1 1 calc R U
H7L2 H 0.5739 0.1123 0.4413 0.182 Uiso 1 1 calc R U
H7L3 H 0.6751 0.0700 0.4431 0.182 Uiso 1 1 calc R U
C8L C 0.2568(4) 0.1868(4) 0.22884(16) 0.154(3) Uani 1 1 d G U
C9L C 0.1940(5) 0.2487(3) 0.24584(19) 0.136(3) Uani 1 1 d G U
H9L H 0.2032 0.2956 0.2419 0.163 Uiso 1 1 calc R U
C10L C 0.1178(4) 0.2421(4) 0.26858(18) 0.168(3) Uani 1 1 d G U
H10L H 0.0748 0.2844 0.2802 0.202 Uiso 1 1 calc R U
C11L C 0.1044(4) 0.1735(5) 0.27432(18) 0.177(3) Uani 1 1 d G U
H11L H 0.0523 0.1690 0.2899 0.213 Uiso 1 1 calc R U
C12L C 0.1672(5) 0.1116(3) 0.2573(2) 0.171(3) Uani 1 1 d G U
H12L H 0.1580 0.0647 0.2612 0.205 Uiso 1 1 calc R U
C13L C 0.2434(4) 0.1182(3) 0.23457(18) 0.138(2) Uani 1 1 d G U
H13L H 0.2863 0.0759 0.2229 0.166 Uiso 1 1 calc R U
C14L C 0.3266(7) 0.1924(7) 0.2061(3) 0.209(4) Uani 1 1 d . U
H14A H 0.3627 0.1432 0.1970 0.313 Uiso 1 1 calc R U
H14B H 0.3118 0.2320 0.1817 0.313 Uiso 1 1 calc R U
H14C H 0.3581 0.2063 0.2222 0.313 Uiso 1 1 calc R U
C15L C 0.8195(3) 0.7172(3) 0.04662(16) 0.116(2) Uani 1 1 d G U
C16L C 0.8451(4) 0.6559(4) 0.02535(16) 0.132(2) Uani 1 1 d G U
H16L H 0.8041 0.6474 0.0139 0.158 Uiso 1 1 calc R U
C17L C 0.9309(5) 0.6072(3) 0.02080(17) 0.175(3) Uani 1 1 d G U
H17L H 0.9484 0.5653 0.0063 0.210 Uiso 1 1 calc R U
C18L C 0.9910(3) 0.6197(3) 0.0375(2) 0.181(4) Uani 1 1 d G U
H18L H 1.0497 0.5864 0.0344 0.217 Uiso 1 1 calc R U
C19L C 0.9654(4) 0.6809(4) 0.05881(18) 0.163(3) Uani 1 1 d G U
H19L H 1.0065 0.6894 0.0702 0.196 Uiso 1 1 calc R U
C20L C 0.8796(4) 0.7297(3) 0.06335(14) 0.117(2) Uani 1 1 d G U
H20L H 0.8621 0.7715 0.0779 0.140 Uiso 1 1 calc R U
C21L C 0.7343(6) 0.7650(6) 0.0499(3) 0.162(3) Uani 1 1 d . U
H21G H 0.7256 0.8053 0.0656 0.243 Uiso 1 1 calc R U
H21H H 0.7188 0.7883 0.0221 0.243 Uiso 1 1 calc R U
H21I H 0.6979 0.7355 0.0644 0.243 Uiso 1 1 calc R U
C22L C 0.6012(4) 0.3627(3) 0.1778(2) 0.141(3) Uani 1 1 d G U
C23L C 0.6811(4) 0.3520(3) 0.15327(15) 0.130(2) Uani 1 1 d G U
H23L H 0.6917 0.3370 0.1269 0.156 Uiso 1 1 calc R U
C24L C 0.7453(3) 0.3634(3) 0.1673(2) 0.149(3) Uani 1 1 d G U
H24L H 0.7998 0.3561 0.1506 0.178 Uiso 1 1 calc R U
C25L C 0.7297(4) 0.3854(4) 0.2060(2) 0.174(3) Uani 1 1 d G U
H25L H 0.7736 0.3931 0.2156 0.209 Uiso 1 1 calc R U
C26L C 0.6499(5) 0.3960(4) 0.23052(16) 0.174(3) Uani 1 1 d G U
H26L H 0.6393 0.4111 0.2569 0.209 Uiso 1 1 calc R U
C27L C 0.5857(3) 0.3847(3) 0.21646(19) 0.148(3) Uani 1 1 d G U
H27L H 0.5311 0.3920 0.2332 0.178 Uiso 1 1 calc R U
C28L C 0.5319(8) 0.3524(7) 0.1612(4) 0.228(5) Uani 1 1 d . U
H28J H 0.4797 0.3617 0.1818 0.341 Uiso 1 1 calc R U
H28K H 0.5190 0.3887 0.1355 0.341 Uiso 1 1 calc R U
H28L H 0.5519 0.3000 0.1554 0.341 Uiso 1 1 calc R U
C29L C 0.0504(4) 0.6744(4) 0.3681(2) 0.198(4) Uani 1 1 d G U
C30L C 0.0478(4) 0.6037(5) 0.3667(2) 0.178(3) Uani 1 1 d G U
H30L H 0.0266 0.5974 0.3443 0.213 Uiso 1 1 calc R U
C31L C 0.0762(5) 0.5423(4) 0.3980(3) 0.196(4) Uani 1 1 d G U
H31L H 0.0745 0.4940 0.3970 0.236 Uiso 1 1 calc R U
C32L C 0.1073(4) 0.5516(4) 0.4307(2) 0.202(4) Uani 1 1 d G U
H32L H 0.1267 0.5097 0.4521 0.243 Uiso 1 1 calc R U
C33L C 0.1099(4) 0.6223(5) 0.4321(2) 0.173(3) Uani 1 1 d G U
H33L H 0.1311 0.6286 0.4545 0.208 Uiso 1 1 calc R U
C34L C 0.0814(5) 0.6837(4) 0.4008(3) 0.177(4) Uani 1 1 d G U
H34L H 0.0832 0.7320 0.4018 0.213 Uiso 1 1 calc R U
C35L C 0.0320(10) 0.7265(8) 0.3391(4) 0.268(6) Uani 1 1 d . U
H35A H 0.0371 0.7718 0.3452 0.401 Uiso 1 1 calc R U
H35B H 0.0714 0.7111 0.3139 0.401 Uiso 1 1 calc R U
H35C H -0.0274 0.7384 0.3350 0.401 Uiso 1 1 calc R U
C36L C 0.3299(5) 0.5708(4) 0.2880(2) 0.229(5) Uani 1 1 d G U
C37L C 0.2870(4) 0.5655(4) 0.3285(3) 0.196(4) Uani 1 1 d G U
H37L H 0.2260 0.5886 0.3337 0.235 Uiso 1 1 calc R U
C38L C 0.3334(6) 0.5263(5) 0.3613(2) 0.185(4) Uani 1 1 d G U
H38L H 0.3041 0.5227 0.3889 0.222 Uiso 1 1 calc R U
C39L C 0.4226(6) 0.4925(4) 0.3536(2) 0.226(5) Uani 1 1 d G U
H39L H 0.4543 0.4657 0.3761 0.271 Uiso 1 1 calc R U
C40L C 0.4655(4) 0.4978(4) 0.3132(3) 0.194(4) Uani 1 1 d G U
H40L H 0.5265 0.4747 0.3080 0.233 Uiso 1 1 calc R U
C41L C 0.4192(5) 0.5370(4) 0.28040(19) 0.142(3) Uani 1 1 d G U
H41L H 0.4485 0.5406 0.2528 0.170 Uiso 1 1 calc R U
C42L C 0.2834(10) 0.6173(9) 0.2594(5) 0.290(7) Uani 1 1 d . U
H42A H 0.3200 0.6166 0.2323 0.435 Uiso 1 1 calc R U
H42B H 0.2365 0.6006 0.2586 0.435 Uiso 1 1 calc R U
H42C H 0.2592 0.6694 0.2659 0.435 Uiso 1 1 calc R U

loop_
_atom_site_aniso_label
_atom_site_aniso_U_11
_atom_site_aniso_U_22
_atom_site_aniso_U_33
_atom_site_aniso_U_23
_atom_site_aniso_U_13
_atom_site_aniso_U_12
C1 0.041(2) 0.042(2) 0.0324(18) -0.0094(15) -0.0042(15) -0.0071(17)
C2 0.049(2) 0.039(2) 0.0336(18) -0.0061(15) -0.0003(16) -0.0144(18)
C3 0.050(2) 0.050(2) 0.038(2) -0.0078(17) -0.0027(17) -0.0083(19)
C4 0.052(2) 0.050(2) 0.038(2) -0.0038(17) -0.0051(17) -0.0118(19)
C5 0.060(3) 0.076(3) 0.038(2) -0.004(2) -0.0074(19) -0.013(2)
C6 0.065(3) 0.085(3) 0.038(2) -0.006(2) -0.011(2) -0.011(2)
C7 0.063(3) 0.065(3) 0.039(2) -0.0061(19) -0.0029(18) -0.018(2)
C8 0.074(3) 0.078(3) 0.034(2) -0.009(2) -0.001(2) -0.020(2)
C9 0.069(3) 0.067(3) 0.043(2) -0.011(2) 0.009(2) -0.025(2)
C10 0.058(3) 0.068(3) 0.048(2) -0.015(2) 0.0073(19) -0.022(2)
C11 0.052(2) 0.055(3) 0.046(2) -0.0131(18) 0.0055(18) -0.017(2)
C12 0.049(2) 0.062(3) 0.047(2) -0.0061(19) -0.0008(18) -0.016(2)
C13 0.050(2) 0.062(3) 0.039(2) -0.0064(19) -0.0055(18) -0.015(2)
C14 0.048(2) 0.047(2) 0.0364(19) -0.0066(16) -0.0044(16) -0.0144(18)
C15 0.050(2) 0.046(2) 0.0298(18) -0.0052(16) -0.0037(16) -0.0148(18)
C16 0.054(2) 0.046(2) 0.0348(19) -0.0078(16) -0.0009(16) -0.0169(19)
C17 0.056(2) 0.051(2) 0.037(2) -0.0070(17) -0.0005(17) -0.0147(19)
C18 0.079(3) 0.077(3) 0.044(2) -0.019(2) 0.016(2) -0.032(3)
C19 0.110(4) 0.085(4) 0.053(3) -0.023(3) 0.017(3) -0.048(3)
C20 0.087(4) 0.124(5) 0.062(3) -0.031(3) 0.022(3) -0.027(3)
C21 0.130(5) 0.097(4) 0.056(3) -0.027(3) 0.029(3) -0.061(4)
C22 0.049(2) 0.040(2) 0.0328(19) -0.0076(16) -0.0041(16) -0.0090(17)
C23 0.051(2) 0.051(2) 0.059(3) -0.019(2) -0.013(2) -0.0124(19)
C24 0.050(2) 0.052(2) 0.069(3) -0.027(2) -0.011(2) -0.006(2)
C25 0.046(3) 0.079(4) 0.162(6) -0.069(4) -0.017(3) -0.006(2)
C26 0.051(3) 0.089(4) 0.179(6) -0.083(4) -0.015(3) -0.004(3)
C27 0.055(3) 0.056(3) 0.092(4) -0.034(3) -0.009(2) -0.008(2)
C28 0.071(3) 0.053(3) 0.093(4) -0.034(3) -0.008(3) -0.008(2)
C29 0.078(3) 0.039(2) 0.063(3) -0.015(2) -0.010(2) -0.010(2)
C30 0.084(3) 0.041(2) 0.057(3) -0.010(2) -0.018(2) -0.020(2)
C31 0.069(3) 0.039(2) 0.055(2) -0.0083(18) -0.015(2) -0.016(2)
C32 0.067(3) 0.049(3) 0.075(3) -0.013(2) -0.021(2) -0.021(2)
C33 0.057(3) 0.051(3) 0.078(3) -0.011(2) -0.013(2) -0.018(2)
C34 0.053(2) 0.041(2) 0.041(2) -0.0039(17) -0.0076(17) -0.0149(18)
C35 0.049(2) 0.044(2) 0.042(2) -0.0066(17) -0.0021(18) -0.0136(18)
C36 0.052(2) 0.040(2) 0.047(2) -0.0104(17) -0.0113(18) -0.0082(18)
C37 0.056(2) 0.040(2) 0.050(2) -0.0106(18) -0.0119(19) -0.0103(18)
C38 0.103(4) 0.047(3) 0.068(3) -0.023(2) 0.000(3) -0.014(3)
C39 0.102(4) 0.073(4) 0.136(5) -0.061(4) 0.018(4) -0.012(3)
C40 0.258(9) 0.072(4) 0.064(3) -0.022(3) 0.004(4) -0.046(5)
C41 0.125(5) 0.045(3) 0.100(4) -0.028(3) -0.012(3) -0.019(3)
C42 0.040(2) 0.043(2) 0.0309(18) -0.0102(15) -0.0028(15) -0.0079(17)
C43 0.045(2) 0.042(2) 0.0255(17) -0.0087(15) -0.0015(15) -0.0079(17)
C44 0.047(2) 0.042(2) 0.0326(19) -0.0071(16) -0.0061(16) -0.0063(17)
C45 0.052(2) 0.043(2) 0.0279(18) -0.0084(16) -0.0095(16) -0.0015(18)
C46 0.051(2) 0.056(2) 0.040(2) -0.0149(19) -0.0064(18) -0.002(2)
C47 0.059(3) 0.056(3) 0.044(2) -0.021(2) -0.010(2) 0.005(2)
C48 0.075(3) 0.045(2) 0.052(3) -0.020(2) -0.012(2) 0.000(2)
C49 0.068(3) 0.045(2) 0.045(2) -0.0134(18) -0.009(2) -0.011(2)
C50 0.057(2) 0.038(2) 0.0306(19) -0.0070(15) -0.0072(17) -0.0050(18)
C51 0.054(2) 0.040(2) 0.036(2) -0.0100(16) -0.0046(17) -0.0117(18)
C52 0.047(2) 0.040(2) 0.0280(18) -0.0068(15) -0.0049(15) -0.0087(17)
C53 0.044(2) 0.039(2) 0.0345(18) -0.0128(15) 0.0006(15) -0.0105(17)
C54 0.045(2) 0.041(2) 0.0311(18) -0.0083(15) -0.0019(15) -0.0065(17)
C55 0.047(2) 0.054(2) 0.0371(19) -0.0143(17) -0.0006(17) -0.017(2)
C56 0.051(2) 0.049(2) 0.0347(19) -0.0128(17) -0.0010(16) -0.0095(19)
C57 0.062(3) 0.066(3) 0.040(2) -0.017(2) 0.0038(19) -0.019(2)
C58 0.082(3) 0.087(4) 0.036(2) -0.019(2) 0.007(2) -0.033(3)
C59 0.097(4) 0.103(4) 0.035(2) -0.028(2) 0.002(2) -0.045(3)
C60 0.063(3) 0.079(3) 0.041(2) -0.018(2) -0.0057(19) -0.024(2)
C61 0.053(2) 0.055(3) 0.0334(19) -0.0159(17) -0.0035(17) -0.013(2)
C62 0.045(2) 0.053(2) 0.0367(19) -0.0152(17) -0.0037(16) -0.0114(19)
C63 0.040(2) 0.041(2) 0.0321(18) -0.0097(15) -0.0037(15) -0.0062(17)
C64 0.046(2) 0.0349(19) 0.0321(18) -0.0104(15) -0.0008(15) -0.0110(16)
C65 0.045(2) 0.033(2) 0.0353(18) -0.0088(15) -0.0043(16) -0.0071(17)
C66 0.045(2) 0.042(2) 0.0371(19) -0.0119(16) -0.0037(16) -0.0086(18)
C67 0.053(2) 0.038(2) 0.0357(19) -0.0101(16) -0.0026(16) -0.0096(18)
C68 0.060(3) 0.062(3) 0.041(2) -0.0154(19) -0.0022(19) -0.020(2)
C69 0.072(3) 0.074(3) 0.039(2) -0.015(2) 0.005(2) -0.032(3)
C70 0.069(3) 0.043(2) 0.038(2) -0.0099(17) -0.0034(18) -0.017(2)
C71 0.088(3) 0.059(3) 0.040(2) -0.013(2) -0.006(2) -0.027(3)
C72 0.090(3) 0.043(2) 0.040(2) -0.0055(18) -0.018(2) -0.020(2)
C73 0.084(3) 0.052(3) 0.045(2) -0.0085(19) -0.016(2) -0.026(2)
C74 0.068(3) 0.039(2) 0.046(2) -0.0085(17) -0.0135(19) -0.014(2)
C75 0.066(3) 0.061(3) 0.052(2) -0.014(2) -0.012(2) -0.024(2)
C76 0.063(3) 0.052(3) 0.047(2) -0.0128(19) -0.0072(19) -0.022(2)
C77 0.053(2) 0.032(2) 0.042(2) -0.0057(16) -0.0103(17) -0.0098(18)
C78 0.048(2) 0.038(2) 0.0373(19) -0.0118(16) -0.0013(16) -0.0100(18)
C79 0.057(2) 0.0290(19) 0.0363(19) -0.0071(15) -0.0076(16) -0.0080(17)
C80 0.062(2) 0.032(2) 0.0382(19) -0.0069(15) -0.0107(17) -0.0111(18)
C81 0.105(4) 0.058(3) 0.041(2) -0.013(2) -0.016(2) -0.028(3)
C82 0.129(4) 0.100(4) 0.042(3) -0.018(3) -0.006(3) -0.051(4)
C83 0.111(4) 0.058(3) 0.051(3) -0.019(2) -0.019(3) -0.026(3)
C84 0.127(4) 0.064(3) 0.058(3) -0.013(2) -0.035(3) -0.018(3)
C85 0.046(2) 0.042(2) 0.0326(18) -0.0122(15) -0.0068(16) -0.0105(17)
C86 0.049(2) 0.044(2) 0.037(2) -0.0082(16) -0.0040(17) -0.0136(18)
C87 0.046(2) 0.041(2) 0.038(2) -0.0071(16) -0.0070(16) -0.0114(17)
C88 0.053(3) 0.043(2) 0.066(3) -0.003(2) -0.003(2) -0.014(2)
C89 0.057(3) 0.041(2) 0.079(3) -0.005(2) -0.001(2) -0.007(2)
C90 0.045(2) 0.047(2) 0.059(2) -0.0133(19) -0.0039(19) -0.0089(19)
C91 0.049(3) 0.047(2) 0.079(3) -0.020(2) -0.002(2) -0.004(2)
C92 0.045(2) 0.058(3) 0.059(3) -0.027(2) -0.0014(19) -0.007(2)
C93 0.046(2) 0.056(2) 0.052(2) -0.0177(19) 0.0024(19) -0.011(2)
C94 0.044(2) 0.051(2) 0.042(2) -0.0117(17) -0.0030(17) -0.0114(18)
C95 0.056(3) 0.049(2) 0.052(2) -0.0026(19) 0.001(2) -0.016(2)
C96 0.058(3) 0.039(2) 0.058(3) -0.0028(19) 0.002(2) -0.015(2)
C97 0.045(2) 0.039(2) 0.041(2) -0.0071(16) -0.0051(16) -0.0086(17)
C98 0.046(2) 0.036(2) 0.044(2) -0.0106(16) -0.0016(17) -0.0085(17)
C99 0.043(2) 0.0393(19) 0.0372(19) -0.0104(15) -0.0077(16) -0.0080(16)
C100 0.043(2) 0.038(2) 0.043(2) -0.0099(16) -0.0075(16) -0.0075(16)
C101 0.050(3) 0.075(3) 0.080(3) -0.039(3) 0.006(2) -0.003(2)
C102 0.055(3) 0.160(6) 0.099(4) -0.030(4) 0.001(3) 0.011(4)
C103 0.075(4) 0.150(6) 0.109(5) -0.030(4) 0.030(4) 0.012(4)
C104 0.100(5) 0.210(8) 0.277(10) -0.195(8) 0.020(6) -0.015(5)
C201 0.055(2) 0.043(2) 0.0349(19) -0.0062(16) -0.0006(17) -0.0113(18)
C202 0.049(2) 0.043(2) 0.0370(19) -0.0042(16) 0.0012(16) -0.0159(18)
C203 0.044(2) 0.047(2) 0.0340(19) -0.0102(16) -0.0005(16) -0.0115(18)
C204 0.046(2) 0.041(2) 0.043(2) -0.0103(16) -0.0028(16) -0.0161(17)
C205 0.058(3) 0.054(3) 0.053(2) -0.0132(19) -0.012(2) -0.008(2)
C206 0.057(3) 0.059(3) 0.058(2) -0.012(2) -0.018(2) -0.006(2)
C207 0.054(2) 0.050(2) 0.050(2) -0.0005(18) -0.0124(18) -0.020(2)
C208 0.060(3) 0.064(3) 0.053(2) 0.006(2) -0.020(2) -0.023(2)
C209 0.063(3) 0.082(3) 0.048(2) 0.003(2) -0.010(2) -0.033(2)
C210 0.070(3) 0.095(4) 0.039(2) 0.003(2) -0.002(2) -0.025(3)
C211 0.061(3) 0.070(3) 0.039(2) -0.0003(19) 0.0013(19) -0.013(2)
C212 0.086(4) 0.099(4) 0.035(2) -0.003(2) 0.009(2) 0.006(3)
C213 0.075(3) 0.085(4) 0.041(2) 0.001(2) 0.009(2) 0.013(3)
C214 0.050(2) 0.058(3) 0.037(2) 0.0005(17) 0.0009(17) -0.008(2)
C215 0.053(3) 0.056(3) 0.041(2) -0.0012(18) 0.0003(18) -0.005(2)
C216 0.048(2) 0.046(2) 0.0392(19) -0.0011(16) -0.0038(16) -0.0182(18)
C217 0.049(2) 0.053(2) 0.038(2) 0.0006(17) -0.0059(17) -0.0188(19)
C218 0.082(3) 0.091(4) 0.047(2) 0.015(2) -0.022(2) -0.039(3)
C219 0.175(6) 0.110(5) 0.083(4) 0.018(3) -0.057(4) -0.037(4)
C220 0.151(6) 0.237(9) 0.071(4) 0.065(5) -0.045(4) -0.117(6)
C221 0.218(8) 0.136(6) 0.075(4) 0.029(4) -0.072(5) -0.097(6)
C222 0.055(2) 0.045(2) 0.0312(19) -0.0033(16) -0.0060(17) -0.0118(19)
C223 0.054(3) 0.057(2) 0.034(2) -0.0115(18) 0.0011(18) -0.014(2)
C224 0.059(3) 0.062(3) 0.038(2) -0.0150(19) -0.0052(18) -0.019(2)
C225 0.075(3) 0.082(3) 0.055(3) -0.031(2) 0.003(2) -0.035(3)
C226 0.086(3) 0.096(4) 0.066(3) -0.038(3) 0.007(3) -0.051(3)
C227 0.070(3) 0.078(3) 0.050(2) -0.020(2) 0.002(2) -0.037(3)
C228 0.079(3) 0.097(4) 0.075(3) -0.037(3) 0.012(3) -0.049(3)
C229 0.065(3) 0.087(3) 0.058(3) -0.022(2) 0.007(2) -0.036(3)
C230 0.057(3) 0.072(3) 0.044(2) -0.017(2) 0.003(2) -0.022(2)
C231 0.053(2) 0.057(2) 0.035(2) -0.0106(18) -0.0025(17) -0.016(2)
C232 0.059(3) 0.054(3) 0.047(2) -0.020(2) -0.002(2) -0.012(2)
C233 0.064(3) 0.051(2) 0.047(2) -0.0179(19) -0.001(2) -0.017(2)
C234 0.050(2) 0.043(2) 0.0359(19) -0.0056(16) -0.0081(17) -0.0097(18)
C235 0.055(2) 0.043(2) 0.041(2) -0.0095(17) -0.0048(18) -0.0123(19)
C236 0.052(2) 0.052(2) 0.0298(18) -0.0071(16) -0.0048(16) -0.0155(19)
C237 0.058(2) 0.057(2) 0.037(2) -0.0111(18) -0.0066(18) -0.018(2)
C238 0.078(4) 0.122(4) 0.080(3) -0.035(3) 0.017(3) -0.056(3)
C239 0.116(5) 0.158(6) 0.113(5) 0.009(4) 0.024(4) -0.072(5)
C240 0.096(4) 0.174(6) 0.115(5) -0.080(5) 0.046(4) -0.077(4)
C241 0.076(4) 0.162(6) 0.127(5) -0.070(5) 0.019(3) -0.059(4)
C242 0.053(2) 0.045(2) 0.035(2) -0.0066(16) -0.0033(17) -0.0091(18)
C243 0.054(2) 0.048(2) 0.034(2) -0.0061(16) -0.0053(17) -0.0128(18)
C244 0.061(3) 0.043(2) 0.039(2) -0.0062(17) -0.0083(19) -0.0104(19)
C245 0.064(3) 0.047(2) 0.032(2) -0.0055(16) -0.0089(18) -0.0179(19)
C246 0.078(3) 0.050(2) 0.036(2) -0.0036(18) -0.012(2) -0.019(2)
C247 0.083(3) 0.060(3) 0.050(3) -0.003(2) -0.008(2) -0.032(2)
C248 0.081(3) 0.072(3) 0.055(3) 0.001(2) -0.011(2) -0.039(3)
C249 0.062(3) 0.064(3) 0.046(2) -0.007(2) -0.006(2) -0.022(2)
C250 0.058(2) 0.051(2) 0.0314(19) -0.0052(17) -0.0099(17) -0.0161(19)
C251 0.057(3) 0.051(2) 0.041(2) -0.0099(18) -0.0019(19) -0.013(2)
C252 0.056(2) 0.047(2) 0.033(2) -0.0076(16) -0.0048(17) -0.0129(19)
C253 0.052(2) 0.045(2) 0.039(2) -0.0069(16) -0.0011(17) -0.0097(19)
C254 0.060(3) 0.047(2) 0.040(2) -0.0069(17) -0.0066(18) -0.0153(19)
C255 0.067(3) 0.049(2) 0.047(2) -0.0041(18) -0.009(2) -0.014(2)
C256 0.078(3) 0.053(2) 0.038(2) -0.0025(18) -0.0115(19) -0.019(2)
C257 0.097(4) 0.062(3) 0.047(2) 0.000(2) -0.015(2) -0.020(3)
C258 0.122(4) 0.072(3) 0.050(3) 0.005(2) -0.016(3) -0.031(3)
C259 0.116(4) 0.096(4) 0.041(3) 0.000(3) -0.003(3) -0.028(3)
C260 0.086(4) 0.087(3) 0.040(2) -0.005(2) -0.002(2) -0.019(3)
C261 0.074(3) 0.065(3) 0.039(2) -0.0014(19) -0.006(2) -0.019(2)
C262 0.063(3) 0.055(3) 0.043(2) -0.0073(18) -0.0053(19) -0.014(2)
C263 0.056(2) 0.049(2) 0.037(2) -0.0034(17) -0.0051(17) -0.0143(19)
C264 0.057(3) 0.042(2) 0.040(2) -0.0028(16) -0.0059(18) -0.0104(19)
C265 0.066(3) 0.037(2) 0.044(2) -0.0069(17) -0.0056(18) -0.010(2)
C266 0.065(3) 0.045(2) 0.048(2) -0.0099(18) -0.0122(19) -0.011(2)
C267 0.066(3) 0.047(2) 0.043(2) -0.0141(18) -0.0091(19) -0.008(2)
C268 0.079(3) 0.061(3) 0.049(2) -0.013(2) -0.013(2) -0.008(2)
C269 0.091(3) 0.068(3) 0.044(2) -0.014(2) -0.013(2) -0.011(3)
C270 0.089(3) 0.045(2) 0.041(2) -0.0134(18) -0.010(2) -0.009(2)
C271 0.100(3) 0.059(3) 0.040(2) -0.011(2) -0.002(2) -0.010(3)
C272 0.101(4) 0.051(3) 0.050(2) -0.014(2) 0.008(2) -0.013(3)
C273 0.084(3) 0.061(3) 0.055(3) -0.018(2) 0.009(2) -0.021(3)
C274 0.080(3) 0.053(3) 0.045(2) -0.0088(19) 0.000(2) -0.022(2)
C275 0.069(3) 0.077(3) 0.056(3) -0.012(2) -0.001(2) -0.022(3)
C276 0.066(3) 0.077(3) 0.047(2) -0.014(2) -0.006(2) -0.019(2)
C277 0.063(3) 0.046(2) 0.042(2) -0.0046(18) -0.0053(18) -0.011(2)
C278 0.061(3) 0.050(3) 0.039(2) -0.0061(18) -0.0076(18) -0.007(2)
C279 0.070(3) 0.039(2) 0.041(2) -0.0090(17) -0.0056(18) -0.010(2)
C280 0.083(3) 0.041(2) 0.040(2) -0.0104(17) -0.0047(19) -0.017(2)
C281 0.107(4) 0.074(3) 0.053(3) -0.014(2) 0.022(3) -0.013(3)
C282 0.163(7) 0.105(5) 0.101(5) 0.005(4) 0.061(4) -0.017(4)
C283 0.128(5) 0.156(7) 0.093(5) -0.019(4) 0.042(4) -0.032(5)
C284 0.182(7) 0.121(5) 0.092(5) -0.052(4) 0.043(5) -0.029(5)
C285 0.057(3) 0.042(2) 0.042(2) -0.0058(17) -0.0074(19) -0.0077(19)
C286 0.061(3) 0.047(2) 0.045(2) -0.0085(18) -0.003(2) -0.009(2)
C287 0.061(3) 0.041(2) 0.045(2) -0.0063(17) -0.0049(19) -0.0040(19)
C288 0.071(3) 0.049(2) 0.052(3) -0.010(2) -0.001(2) -0.012(2)
C289 0.083(3) 0.047(2) 0.055(3) -0.014(2) -0.002(2) -0.009(2)
C290 0.082(3) 0.045(2) 0.041(2) -0.0059(18) -0.009(2) -0.016(2)
C291 0.089(3) 0.048(3) 0.052(3) -0.008(2) -0.011(2) -0.016(2)
C292 0.091(3) 0.055(3) 0.044(2) -0.0077(19) -0.015(2) -0.027(2)
C293 0.085(3) 0.065(3) 0.058(3) -0.017(2) -0.003(2) -0.034(2)
C294 0.081(3) 0.059(3) 0.055(3) -0.012(2) -0.009(2) -0.026(2)
C295 0.080(3) 0.065(3) 0.084(4) -0.028(3) 0.012(3) -0.028(3)
C296 0.073(3) 0.055(3) 0.089(4) -0.026(3) 0.009(3) -0.021(2)
C297 0.062(3) 0.048(2) 0.060(3) -0.014(2) 0.000(2) -0.015(2)
C298 0.062(3) 0.043(2) 0.058(3) -0.014(2) -0.003(2) -0.009(2)
C299 0.068(3) 0.045(2) 0.039(2) -0.0068(17) -0.0073(19) -0.0138(19)
C300 0.071(3) 0.050(2) 0.043(2) -0.0070(18) -0.008(2) -0.017(2)
C301 0.102(4) 0.058(3) 0.061(3) -0.003(2) -0.024(3) -0.032(3)
C302 0.137(5) 0.062(3) 0.077(3) -0.012(3) -0.037(3) -0.033(3)
C303 0.116(4) 0.073(3) 0.064(3) 0.005(3) -0.027(3) -0.042(3)
C304 0.114(4) 0.074(4) 0.093(4) -0.008(3) -0.011(3) -0.047(3)
C1L 0.099(3) 0.089(3) 0.086(3) -0.022(2) -0.025(3) -0.011(3)
C2L 0.128(4) 0.082(3) 0.087(3) -0.030(2) -0.027(3) -0.021(3)
C3L 0.121(4) 0.092(3) 0.091(3) -0.021(3) -0.027(3) -0.019(3)
C4L 0.107(4) 0.105(3) 0.099(3) -0.021(3) -0.023(3) -0.026(3)
C5L 0.102(4) 0.105(4) 0.107(3) -0.026(3) -0.026(3) -0.025(3)
C6L 0.091(3) 0.090(3) 0.096(3) -0.031(3) -0.025(3) -0.019(3)
C7L 0.136(5) 0.115(5) 0.089(4) -0.027(3) -0.022(4) -0.011(4)
C8L 0.156(5) 0.169(5) 0.143(5) -0.027(4) -0.048(3) -0.049(3)
C9L 0.146(4) 0.137(4) 0.127(4) -0.033(3) -0.048(3) -0.032(3)
C10L 0.179(5) 0.181(5) 0.148(5) -0.019(4) -0.062(4) -0.052(4)
C11L 0.190(5) 0.195(5) 0.148(5) -0.018(4) -0.060(4) -0.057(4)
C12L 0.185(5) 0.178(5) 0.155(5) -0.016(4) -0.065(4) -0.055(4)
C13L 0.158(4) 0.141(4) 0.116(4) -0.026(3) -0.068(3) -0.025(3)
C14L 0.181(6) 0.258(9) 0.187(7) -0.043(6) -0.041(5) -0.068(6)
C15L 0.130(4) 0.119(4) 0.089(3) 0.005(3) -0.001(3) -0.056(3)
C16L 0.165(4) 0.124(4) 0.118(4) -0.013(3) -0.013(3) -0.071(3)
C17L 0.188(5) 0.156(5) 0.166(5) 0.001(4) -0.010(4) -0.070(4)
C18L 0.174(5) 0.171(5) 0.171(5) 0.004(4) -0.006(4) -0.062(4)
C19L 0.161(4) 0.163(5) 0.151(5) 0.010(4) -0.002(4) -0.072(4)
C20L 0.135(4) 0.125(4) 0.099(4) -0.010(3) -0.012(3) -0.063(3)
C21L 0.149(5) 0.177(6) 0.121(5) 0.007(5) 0.010(4) -0.050(5)
C22L 0.142(4) 0.120(4) 0.146(4) 0.003(3) -0.018(3) -0.046(3)
C23L 0.145(4) 0.111(4) 0.116(4) 0.004(3) -0.011(3) -0.043(3)
C24L 0.147(4) 0.146(5) 0.142(4) -0.007(3) -0.015(3) -0.054(4)
C25L 0.170(5) 0.180(5) 0.169(5) -0.024(4) -0.021(4) -0.063(4)
C26L 0.171(5) 0.176(5) 0.167(5) -0.023(4) -0.019(4) -0.061(4)
C27L 0.145(4) 0.139(5) 0.146(4) -0.009(3) 0.000(3) -0.055(4)
C28L 0.225(7) 0.216(9) 0.252(8) 0.016(6) -0.076(6) -0.098(6)
C29L 0.199(6) 0.200(5) 0.192(5) -0.031(4) -0.023(4) -0.071(4)
C30L 0.167(5) 0.185(5) 0.180(5) -0.031(4) -0.013(4) -0.068(4)
C31L 0.193(6) 0.200(5) 0.201(5) -0.040(4) -0.023(4) -0.075(4)
C32L 0.210(6) 0.200(5) 0.206(6) -0.051(4) -0.031(4) -0.072(4)
C33L 0.183(5) 0.163(5) 0.175(5) -0.042(4) -0.021(4) -0.058(4)
C34L 0.176(5) 0.178(5) 0.179(5) -0.039(4) -0.023(4) -0.061(4)
C35L 0.257(10) 0.256(8) 0.241(8) -0.001(6) -0.039(7) -0.061(7)
C36L 0.227(6) 0.228(6) 0.234(6) -0.036(4) -0.030(4) -0.086(4)
C37L 0.207(5) 0.190(6) 0.202(5) -0.044(4) -0.013(4) -0.086(4)
C38L 0.196(5) 0.175(5) 0.200(5) -0.045(4) -0.017(4) -0.082(4)
C39L 0.245(6) 0.218(6) 0.223(6) -0.044(4) -0.026(4) -0.091(4)
C40L 0.220(5) 0.175(5) 0.200(5) -0.039(4) -0.021(4) -0.085(4)
C41L 0.159(4) 0.126(4) 0.150(4) -0.030(3) -0.017(3) -0.061(3)
C42L 0.289(9) 0.302(10) 0.296(9) -0.019(7) -0.098(7) -0.110(7)

loop_
_atom_type_symbol
_atom_type_description
_atom_type_scat_dispersion_real
_atom_type_scat_dispersion_imag
_atom_type_scat_source
C C 0.0033 0.0016 'International Tables Vol C Tables 4.2.6.8 and 6.1.1.4'
H H 0.0000 0.0000 'International Tables Vol C Tables 4.2.6.8 and 6.1.1.4'

loop_
_geom_angle_atom_site_label_1
_geom_angle_atom_site_label_2
_geom_angle_atom_site_label_3
_geom_angle
C42 C1 C2 121.8(3)
C42 C1 C22 120.4(3)
C2 C1 C22 117.4(3)
C15 C2 C3 119.8(3)
C15 C2 C1 121.1(3)
C3 C2 C1 119.1(4)
C2 C3 C4 120.6(4)
C2 C3 H3 119.7
C4 C3 H3 119.7
C3 C4 C16 118.7(4)
C3 C4 C5 122.5(4)
C16 C4 C5 118.8(4)
C6 C5 C4 121.3(4)
C6 C5 H5 119.3
C4 C5 H5 119.3
C5 C6 C7 121.3(4)
C5 C6 H6 119.3
C7 C6 H6 119.3
C8 C7 C17 118.6(4)
C8 C7 C6 122.4(4)
C17 C7 C6 118.9(4)
C7 C8 C9 122.5(4)
C7 C8 H8 118.8
C9 C8 H8 118.8
C10 C9 C8 117.9(4)
C10 C9 C18 122.9(5)
C8 C9 C18 119.3(4)
C9 C10 C11 122.1(4)
C9 C10 H10 118.9
C11 C10 H10 118.9
C17 C11 C10 119.2(4)
C17 C11 C12 118.9(4)
C10 C11 C12 121.9(4)
C13 C12 C11 120.9(4)
C13 C12 H12 119.5
C11 C12 H12 119.5
C12 C13 C14 121.3(4)
C12 C13 H13 119.4
C14 C13 H13 119.4
C15 C14 C16 117.8(4)
C15 C14 C13 123.0(3)
C16 C14 C13 119.2(3)
C2 C15 C14 122.1(3)
C2 C15 H15 118.9
C14 C15 H15 118.9
C14 C16 C4 121.0(3)
C14 C16 C17 118.8(4)
C4 C16 C17 120.2(4)
C11 C17 C7 119.7(4)
C11 C17 C16 120.9(4)
C7 C17 C16 119.4(4)
C20 C18 C19 108.0(4)
C20 C18 C9 111.9(4)
C19 C18 C9 109.4(4)
C20 C18 C21 109.4(5)
C19 C18 C21 110.4(4)
C9 C18 C21 107.8(4)
C18 C19 H19A 109.5
C18 C19 H19B 109.5
H19A C19 H19B 109.5
C18 C19 H19C 109.5
H19A C19 H19C 109.5
H19B C19 H19C 109.5
C18 C20 H20A 109.5
C18 C20 H20B 109.5
H20A C20 H20B 109.5
C18 C20 H20C 109.5
H20A C20 H20C 109.5
H20B C20 H20C 109.5
C18 C21 H21A 109.5
C18 C21 H21B 109.5
H21A C21 H21B 109.5
C18 C21 H21C 109.5
H21A C21 H21C 109.5
H21B C21 H21C 109.5
C23 C22 C35 119.4(4)
C23 C22 C1 118.5(4)
C35 C22 C1 122.1(4)
C22 C23 C24 121.9(4)
C22 C23 H23 119.1
C24 C23 H23 119.1
C23 C24 C36 118.4(4)
C23 C24 C25 122.8(4)
C36 C24 C25 118.7(4)
C26 C25 C24 121.0(5)
C26 C25 H25 119.5
C24 C25 H25 119.5
C25 C26 C27 122.3(5)
C25 C26 H26 118.9
C27 C26 H26 118.9
C37 C27 C26 118.0(4)
C37 C27 C28 119.1(4)
C26 C27 C28 122.8(5)
C29 C28 C27 122.4(5)
C29 C28 H28 118.8
C27 C28 H28 118.8
C28 C29 C30 118.2(4)
C28 C29 C38 120.3(5)
C30 C29 C38 121.2(5)
C29 C30 C31 122.8(4)
C29 C30 H30 118.6
C31 C30 H30 118.6
C37 C31 C30 118.0(4)
C37 C31 C32 118.5(4)
C30 C31 C32 123.5(4)
C33 C32 C31 121.2(4)
C33 C32 H32 119.4
C31 C32 H32 119.4
C32 C33 C34 122.3(4)
C32 C33 H33 118.8
C34 C33 H33 118.8
C35 C34 C36 119.0(4)
C35 C34 C33 123.7(4)
C36 C34 C33 117.2(4)
C22 C35 C34 121.2(4)
C22 C35 H35 119.4
C34 C35 H35 119.4
C34 C36 C24 119.9(4)
C34 C36 C37 121.0(4)
C24 C36 C37 119.0(4)
C27 C37 C31 119.5(4)
C27 C37 C36 120.8(4)
C31 C37 C36 119.7(4)
C39 C38 C41 107.5(5)
C39 C38 C40 112.8(6)
C41 C38 C40 109.0(5)
C39 C38 C29 111.6(5)
C41 C38 C29 110.4(4)
C40 C38 C29 105.5(4)
C38 C39 H39A 109.5
C38 C39 H39B 109.5
H39A C39 H39B 109.5
C38 C39 H39C 109.5
H39A C39 H39C 109.5
H39B C39 H39C 109.5
C38 C40 H40A 109.5
C38 C40 H40B 109.5
H40A C40 H40B 109.5
C38 C40 H40C 109.5
H40A C40 H40C 109.5
H40B C40 H40C 109.5
C38 C41 H41A 109.5
C38 C41 H41B 109.5
H41A C41 H41B 109.5
C38 C41 H41C 109.5
H41A C41 H41C 109.5
H41B C41 H41C 109.5
C1 C42 C43 125.1(3)
C1 C42 C63 123.3(3)
C43 C42 C63 111.3(3)
C44 C43 C52 118.6(4)
C44 C43 C42 126.7(4)
C52 C43 C42 114.7(3)
C43 C44 C45 121.8(4)
C43 C44 H44 119.1
C45 C44 H44 119.1
C50 C45 C44 119.3(4)
C50 C45 C46 119.7(4)
C44 C45 C46 121.0(4)
C47 C46 C45 119.6(4)
C47 C46 H46 120.2
C45 C46 H46 120.2
C46 C47 C48 121.1(4)
C46 C47 H47 119.4
C48 C47 H47 119.4
C49 C48 C47 120.3(4)
C49 C48 H48 119.9
C47 C48 H48 119.9
C48 C49 C50 120.7(4)
C48 C49 H49 119.7
C50 C49 H49 119.7
C45 C50 C49 118.6(4)
C45 C50 C51 118.6(4)
C49 C50 C51 122.9(4)
C52 C51 C50 121.2(4)
C52 C51 H51 119.4
C50 C51 H51 119.4
C51 C52 C43 120.5(3)
C51 C52 C53 122.7(4)
C43 C52 C53 116.7(3)
C64 C53 C54 124.8(3)
C64 C53 C52 124.5(3)
C54 C53 C52 110.2(3)
C55 C54 C63 119.1(3)
C55 C54 C53 126.3(4)
C63 C54 C53 114.6(3)
C54 C55 C56 122.1(4)
C54 C55 H55 119.0
C56 C55 H55 119.0
C55 C56 C57 122.3(4)
C55 C56 C61 118.7(3)
C57 C56 C61 119.0(4)
C58 C57 C56 120.8(4)
C58 C57 H57 119.6
C56 C57 H57 119.6
C57 C58 C59 120.4(4)
C57 C58 H58 119.8
C59 C58 H58 119.8
C60 C59 C58 120.1(4)
C60 C59 H59 119.9
C58 C59 H59 119.9
C59 C60 C61 121.3(4)
C59 C60 H60 119.4
C61 C60 H60 119.4
C62 C61 C60 123.0(4)
C62 C61 C56 118.6(3)
C60 C61 C56 118.4(4)
C63 C62 C61 121.9(4)
C63 C62 H62 119.0
C61 C62 H62 119.0
C62 C63 C54 119.6(3)
C62 C63 C42 123.0(4)
C54 C63 C42 117.4(3)
C53 C64 C65 124.2(3)
C53 C64 C85 121.9(3)
C65 C64 C85 113.8(3)
C78 C65 C66 118.5(3)
C78 C65 C64 120.3(3)
C66 C65 C64 121.1(3)
C65 C66 C67 121.7(4)
C65 C66 H66 119.2
C67 C66 H66 119.2
C66 C67 C79 119.5(4)
C66 C67 C68 122.2(4)
C79 C67 C68 118.4(3)
C69 C68 C67 120.5(4)
C69 C68 H68 119.8
C67 C68 H68 119.8
C68 C69 C70 122.5(4)
C68 C69 H69 118.7
C70 C69 H69 118.7
C69 C70 C80 118.7(4)
C69 C70 C71 123.3(4)
C80 C70 C71 117.9(4)
C72 C71 C70 122.7(4)
C72 C71 H71 118.7
C70 C71 H71 118.7
C73 C72 C71 117.7(4)
C73 C72 C81 120.1(4)
C71 C72 C81 122.2(4)
C72 C73 C74 122.9(4)
C72 C73 H73 118.5
C74 C73 H73 118.5
C73 C74 C80 118.5(4)
C73 C74 C75 123.6(4)
C80 C74 C75 117.9(4)
C76 C75 C74 122.5(4)
C76 C75 H75 118.7
C74 C75 H75 118.7
C75 C76 C77 120.8(4)
C75 C76 H76 119.6
C77 C76 H76 119.6
C78 C77 C79 118.7(4)
C78 C77 C76 122.9(4)
C79 C77 C76 118.5(3)
C65 C78 C77 122.1(4)
C65 C78 H78 119.0
C77 C78 H78 119.0
C67 C79 C77 119.6(3)
C67 C79 C80 120.0(4)
C77 C79 C80 120.3(4)
C70 C80 C74 120.2(4)
C70 C80 C79 119.8(4)
C74 C80 C79 120.0(4)
C82 C81 C84 107.4(4)
C82 C81 C83 109.4(4)
C84 C81 C83 110.9(4)
C82 C81 C72 112.3(4)
C84 C81 C72 108.7(4)
C83 C81 C72 108.1(4)
C81 C82 H82A 109.5
C81 C82 H82B 109.5
H82A C82 H82B 109.5
C81 C82 H82C 109.5
H82A C82 H82C 109.5
H82B C82 H82C 109.5
C81 C83 H83A 109.5
C81 C83 H83B 109.5
H83A C83 H83B 109.5
C81 C83 H83C 109.5
H83A C83 H83C 109.5
H83B C83 H83C 109.5
C81 C84 H84A 109.5
C81 C84 H84B 109.5
H84A C84 H84B 109.5
C81 C84 H84C 109.5
H84A C84 H84C 109.5
H84B C84 H84C 109.5
C86 C85 C98 119.2(4)
C86 C85 C64 121.6(3)
C98 C85 C64 119.1(3)
C85 C86 C87 121.7(4)
C85 C86 H86 119.1
C87 C86 H86 119.1
C86 C87 C99 118.7(3)
C86 C87 C88 123.1(4)
C99 C87 C88 118.3(4)
C89 C88 C87 121.2(4)
C89 C88 H88 119.4
C87 C88 H88 119.4
C88 C89 C90 122.1(4)
C88 C89 H89 119.0
C90 C89 H89 119.0
C91 C90 C89 123.4(4)
C91 C90 C100 118.4(4)
C89 C90 C100 118.2(4)
C92 C91 C90 122.3(4)
C92 C91 H91 118.8
C90 C91 H91 118.8
C93 C92 C91 118.3(4)
C93 C92 C101 122.3(4)
C91 C92 C101 119.4(4)
C92 C93 C94 122.6(4)
C92 C93 H93 118.7
C94 C93 H93 118.7
C93 C94 C95 123.2(4)
C93 C94 C100 118.6(4)
C95 C94 C100 118.2(4)
C96 C95 C94 122.4(4)
C96 C95 H95 118.8
C94 C95 H95 118.8
C95 C96 C97 120.4(4)
C95 C96 H96 119.8
C97 C96 H96 119.8
C98 C97 C99 119.3(4)
C98 C97 C96 121.9(4)
C99 C97 C96 118.8(4)
C85 C98 C97 121.2(4)
C85 C98 H98 119.4
C97 C98 H98 119.4
C97 C99 C87 119.8(3)
C97 C99 C100 120.1(4)
C87 C99 C100 120.1(3)
C94 C100 C90 119.8(4)
C94 C100 C99 120.1(3)
C90 C100 C99 120.1(4)
C102 C101 C104 111.0(6)
C102 C101 C103 110.3(5)
C104 C101 C103 103.2(6)
C102 C101 C92 110.7(4)
C104 C101 C92 109.5(5)
C103 C101 C92 111.9(5)
C101 C102 H10A 109.5
C101 C102 H10B 109.5
H10A C102 H10B 109.5
C101 C102 H10C 109.5
H10A C102 H10C 109.5
H10B C102 H10C 109.5
C101 C103 H10D 109.5
C101 C103 H10E 109.5
H10D C103 H10E 109.5
C101 C103 H10F 109.5
H10D C103 H10F 109.5
H10E C103 H10F 109.5
C101 C104 H10G 109.5
C101 C104 H10H 109.5
H10G C104 H10H 109.5
C101 C104 H10I 109.5
H10G C104 H10I 109.5
H10H C104 H10I 109.5
C242 C201 C222 122.5(3)
C242 C201 C202 124.1(4)
C222 C201 C202 113.1(3)
C203 C202 C215 118.7(4)
C203 C202 C201 121.8(3)
C215 C202 C201 119.1(4)
C202 C203 C204 122.3(4)
C202 C203 H203 118.9
C204 C203 H203 118.9
C203 C204 C216 119.2(4)
C203 C204 C205 123.8(4)
C216 C204 C205 117.0(4)
C206 C205 C204 122.3(4)
C206 C205 H205 118.8
C204 C205 H205 118.8
C205 C206 C207 121.2(4)
C205 C206 H206 119.4
C207 C206 H206 119.4
C217 C207 C208 118.4(4)
C217 C207 C206 118.4(4)
C208 C207 C206 123.2(4)
C209 C208 C207 122.4(4)
C209 C208 H208 118.8
C207 C208 H208 118.8
C208 C209 C210 118.5(4)
C208 C209 C218 122.7(5)
C210 C209 C218 118.8(4)
C209 C210 C211 121.4(5)
C209 C210 H210 119.3
C211 C210 H210 119.3
C210 C211 C217 119.6(4)
C210 C211 C212 122.3(4)
C217 C211 C212 118.2(4)
C213 C212 C211 121.3(4)
C213 C212 H212 119.4
C211 C212 H212 119.4
C212 C213 C214 121.5(5)
C212 C213 H213 119.2
C214 C213 H213 119.2
C215 C214 C216 119.4(4)
C215 C214 C213 122.2(4)
C216 C214 C213 118.3(4)
C202 C215 C214 121.3(4)
C202 C215 H215 119.3
C214 C215 H215 119.3
C204 C216 C217 120.8(4)
C204 C216 C214 119.0(3)
C217 C216 C214 120.1(4)
C207 C217 C211 119.6(4)
C207 C217 C216 120.0(4)
C211 C217 C216 120.4(4)
C221 C218 C220 115.5(6)
C221 C218 C209 111.3(4)
C220 C218 C209 109.9(4)
C221 C218 C219 106.1(5)
C220 C218 C219 102.7(6)
C209 C218 C219 110.9(5)
C218 C219 H21D 109.5
C218 C219 H21E 109.5
H21D C219 H21E 109.5
C218 C219 H21F 109.5
H21D C219 H21F 109.5
H21E C219 H21F 109.5
C218 C220 H22A 109.5
C218 C220 H22B 109.5
H22A C220 H22B 109.5
C218 C220 H22C 109.5
H22A C220 H22C 109.5
H22B C220 H22C 109.5
C218 C221 H22D 109.5
C218 C221 H22E 109.5
H22D C221 H22E 109.5
C218 C221 H22F 109.5
H22D C221 H22F 109.5
H22E C221 H22F 109.5
C223 C222 C235 119.7(4)
C223 C222 C201 119.8(4)
C235 C222 C201 120.5(4)
C222 C223 C224 121.2(4)
C222 C223 H223 119.4
C224 C223 H223 119.4
C223 C224 C225 123.0(4)
C223 C224 C236 118.4(4)
C225 C224 C236 118.6(4)
C226 C225 C224 120.9(4)
C226 C225 H225 119.5
C224 C225 H225 119.5
C225 C226 C227 121.5(5)
C225 C226 H226 119.3
C227 C226 H226 119.3
C228 C227 C237 118.8(4)
C228 C227 C226 122.3(5)
C237 C227 C226 118.9(4)
C227 C228 C229 122.7(5)
C227 C228 H228 118.7
C229 C228 H228 118.7
C230 C229 C228 117.4(4)
C230 C229 C238 122.1(4)
C228 C229 C238 120.5(5)
C229 C230 C231 122.3(4)
C229 C230 H230 118.8
C231 C230 H230 118.8
C230 C231 C237 118.9(4)
C230 C231 C232 122.5(4)
C237 C231 C232 118.6(4)
C233 C232 C231 121.4(4)
C233 C232 H232 119.3
C231 C232 H232 119.3
C232 C233 C234 121.3(4)
C232 C233 H233 119.4
C234 C233 H233 119.4
C235 C234 C236 118.3(4)
C235 C234 C233 123.0(4)
C236 C234 C233 118.8(4)
C222 C235 C234 122.1(4)
C222 C235 H235 118.9
C234 C235 H235 118.9
C234 C236 C237 119.9(4)
C234 C236 C224 120.3(4)
C237 C236 C224 119.8(4)
C227 C237 C231 119.8(4)
C227 C237 C236 120.2(4)
C231 C237 C236 120.0(4)
C240 C238 C229 112.5(5)
C240 C238 C241 109.6(5)
C229 C238 C241 110.8(5)
C240 C238 C239 110.0(6)
C229 C238 C239 107.3(5)
C241 C238 C239 106.4(6)
C238 C239 H23A 109.5
C238 C239 H23B 109.5
H23A C239 H23B 109.5
C238 C239 H23C 109.5
H23A C239 H23C 109.5
H23B C239 H23C 109.5
C238 C240 H24A 109.5
C238 C240 H24B 109.5
H24A C240 H24B 109.5
C238 C240 H24C 109.5
H24A C240 H24C 109.5
H24B C240 H24C 109.5
C238 C241 H24D 109.5
C238 C241 H24E 109.5
H24D C241 H24E 109.5
C238 C241 H24F 109.5
H24D C241 H24F 109.5
H24E C241 H24F 109.5
C201 C242 C243 124.5(3)
C201 C242 C263 123.9(4)
C243 C242 C263 111.3(3)
C244 C243 C252 119.2(4)
C244 C243 C242 122.8(4)
C252 C243 C242 117.8(4)
C243 C244 C245 121.7(4)
C243 C244 H244 119.2
C245 C244 H244 119.2
C244 C245 C250 119.2(4)
C244 C245 C246 122.5(4)
C250 C245 C246 118.3(4)
C247 C246 C245 121.1(4)
C247 C246 H246 119.4
C245 C246 H246 119.4
C246 C247 C248 119.9(5)
C246 C247 H247 120.1
C248 C247 H247 120.1
C249 C248 C247 121.4(5)
C249 C248 H248 119.3
C247 C248 H248 119.3
C248 C249 C250 120.5(4)
C248 C249 H249 119.7
C250 C249 H249 119.7
C249 C250 C245 118.8(4)
C249 C250 C251 122.2(4)
C245 C250 C251 119.0(4)
C252 C251 C250 121.3(4)
C252 C251 H251 119.3
C250 C251 H251 119.3
C251 C252 C243 119.6(4)
C251 C252 C253 126.6(4)
C243 C252 C253 113.8(4)
C264 C253 C254 124.4(4)
C264 C253 C252 123.6(3)
C254 C253 C252 111.4(3)
C255 C254 C263 119.7(4)
C255 C254 C253 122.9(4)
C263 C254 C253 117.4(3)
C254 C255 C256 121.3(4)
C254 C255 H255 119.3
C256 C255 H255 119.3
C255 C256 C261 118.9(4)
C255 C256 C257 122.5(4)
C261 C256 C257 118.5(4)
C258 C257 C256 121.0(5)
C258 C257 H257 119.5
C256 C257 H257 119.5
C257 C258 C259 120.6(5)
C257 C258 H258 119.7
C259 C258 H258 119.7
C260 C259 C258 119.6(5)
C260 C259 H259 120.2
C258 C259 H259 120.2
C259 C260 C261 121.0(5)
C259 C260 H260 119.5
C261 C260 H260 119.5
C260 C261 C256 119.3(4)
C260 C261 C262 121.4(4)
C256 C261 C262 119.3(4)
C263 C262 C261 121.0(4)
C263 C262 H262 119.5
C261 C262 H262 119.5
C262 C263 C254 119.7(4)
C262 C263 C242 125.7(4)
C254 C263 C242 114.6(3)
C253 C264 C285 124.4(4)
C253 C264 C265 120.7(4)
C285 C264 C265 114.8(3)
C278 C265 C266 118.9(4)
C278 C265 C264 119.9(4)
C266 C265 C264 121.2(4)
C265 C266 C267 121.3(4)
C265 C266 H266 119.4
C267 C266 H266 119.4
C266 C267 C279 119.2(4)
C266 C267 C268 122.6(4)
C279 C267 C268 118.2(4)
C269 C268 C267 121.2(5)
C269 C268 H268 119.4
C267 C268 H268 119.4
C268 C269 C270 121.8(4)
C268 C269 H269 119.1
C270 C269 H269 119.1
C271 C270 C280 118.0(5)
C271 C270 C269 123.7(4)
C280 C270 C269 118.3(4)
C272 C271 C270 123.6(5)
C272 C271 H271 118.2
C270 C271 H271 118.2
C271 C272 C273 117.6(5)
C271 C272 C281 120.4(5)
C273 C272 C281 122.0(6)
C272 C273 C274 122.2(5)
C272 C273 H273 118.9
C274 C273 H273 118.9
C273 C274 C280 119.5(4)
C273 C274 C275 122.8(5)
C280 C274 C275 117.7(4)
C276 C275 C274 121.7(5)
C276 C275 H275 119.1
C274 C275 H275 119.1
C275 C276 C277 121.7(4)
C275 C276 H276 119.2
C277 C276 H276 119.2
C278 C277 C276 123.7(4)
C278 C277 C279 117.8(4)
C276 C277 C279 118.5(4)
C265 C278 C277 122.8(4)
C265 C278 H278 118.6
C277 C278 H278 118.6
C267 C279 C280 120.6(4)
C267 C279 C277 120.1(4)
C280 C279 C277 119.3(4)
C274 C280 C279 121.0(4)
C274 C280 C270 119.1(4)
C279 C280 C270 119.9(5)
C284 C281 C282 111.8(6)
C284 C281 C272 110.6(5)
C282 C281 C272 109.9(5)
C284 C281 C283 106.2(6)
C282 C281 C283 104.8(6)
C272 C281 C283 113.4(5)
C281 C282 H28A 109.5
C281 C282 H28B 109.5
H28A C282 H28B 109.5
C281 C282 H28C 109.5
H28A C282 H28C 109.5
H28B C282 H28C 109.5
C281 C283 H28D 109.5
C281 C283 H28E 109.5
H28D C283 H28E 109.5
C281 C283 H28F 109.5
H28D C283 H28F 109.5
H28E C283 H28F 109.5
C281 C284 H28G 109.5
C281 C284 H28H 109.5
H28G C284 H28H 109.5
C281 C284 H28I 109.5
H28G C284 H28I 109.5
H28H C284 H28I 109.5
C298 C285 C286 118.0(4)
C298 C285 C264 121.2(4)
C286 C285 C264 120.7(4)
C287 C286 C285 122.6(4)
C287 C286 H286 118.7
C285 C286 H286 118.7
C286 C287 C299 118.7(4)
C286 C287 C288 123.3(4)
C299 C287 C288 118.0(4)
C289 C288 C287 120.7(5)
C289 C288 H288 119.6
C287 C288 H288 119.6
C288 C289 C290 122.9(4)
C288 C289 H289 118.6
C290 C289 H289 118.6
C291 C290 C300 118.3(4)
C291 C290 C289 123.9(4)
C300 C290 C289 117.8(4)
C292 C291 C290 122.8(4)
C292 C291 H291 118.6
C290 C291 H291 118.6
C291 C292 C293 117.7(4)
C291 C292 C301 119.7(4)
C293 C292 C301 122.6(5)
C294 C293 C292 121.7(5)
C294 C293 H293 119.1
C292 C293 H293 119.1
C293 C294 C300 119.7(4)
C293 C294 C295 121.5(5)
C300 C294 C295 118.8(4)
C296 C295 C294 120.6(5)
C296 C295 H295 119.7
C294 C295 H295 119.7
C295 C296 C297 122.0(5)
C295 C296 H296 119.0
C297 C296 H296 119.0
C298 C297 C299 119.0(4)
C298 C297 C296 122.3(4)
C299 C297 C296 118.7(4)
C285 C298 C297 121.7(4)
C285 C298 H298 119.2
C297 C298 H298 119.2
C287 C299 C297 119.9(4)
C287 C299 C300 120.7(4)
C297 C299 C300 119.4(4)
C294 C300 C290 119.7(4)
C294 C300 C299 120.4(4)
C290 C300 C299 119.8(4)
C302 C301 C304 108.7(5)
C302 C301 C303 108.7(4)
C304 C301 C303 108.4(4)
C302 C301 C292 110.7(4)
C304 C301 C292 112.0(4)
C303 C301 C292 108.2(4)
C301 C302 H30A 109.5
C301 C302 H30B 109.5
H30A C302 H30B 109.5
C301 C302 H30C 109.5
H30A C302 H30C 109.5
H30B C302 H30C 109.5
C301 C303 H30D 109.5
C301 C303 H30E 109.5
H30D C303 H30E 109.5
C301 C303 H30F 109.5
H30D C303 H30F 109.5
H30E C303 H30F 109.5
C301 C304 H30G 109.5
C301 C304 H30H 109.5
H30G C304 H30H 109.5
C301 C304 H30I 109.5
H30G C304 H30I 109.5
H30H C304 H30I 109.5
C2L C1L C6L 120.0
C2L C1L C7L 120.5(4)
C6L C1L C7L 119.5(4)
C1L C2L C3L 120.0
C1L C2L H2L 120.0
C3L C2L H2L 120.0
C4L C3L C2L 120.0
C4L C3L H3L 120.0
C2L C3L H3L 120.0
C3L C4L C5L 120.0
C3L C4L H4L 120.0
C5L C4L H4L 120.0
C6L C5L C4L 120.0
C6L C5L H5L 120.0
C4L C5L H5L 120.0
C5L C6L C1L 120.0
C5L C6L H6L 120.0
C1L C6L H6L 120.0
C1L C7L H7L1 109.5
C1L C7L H7L2 109.5
H7L1 C7L H7L2 109.5
C1L C7L H7L3 109.5
H7L1 C7L H7L3 109.5
H7L2 C7L H7L3 109.5
C14L C8L C9L 121.3(8)
C14L C8L C13L 118.6(8)
C9L C8L C13L 120.0
C8L C9L C10L 120.0
C8L C9L H9L 120.0
C10L C9L H9L 120.0
C11L C10L C9L 120.0
C11L C10L H10L 120.0
C9L C10L H10L 120.0
C10L C11L C12L 120.0
C10L C11L H11L 120.0
C12L C11L H11L 120.0
C13L C12L C11L 120.0
C13L C12L H12L 120.0
C11L C12L H12L 120.0
C12L C13L C8L 120.0
C12L C13L H13L 120.0
C8L C13L H13L 120.0
C8L C14L H14A 109.5
C8L C14L H14B 109.5
H14A C14L H14B 109.5
C8L C14L H14C 109.5
H14A C14L H14C 109.5
H14B C14L H14C 109.5
C21L C15L C16L 118.4(6)
C21L C15L C20L 121.6(6)
C16L C15L C20L 120.0
C17L C16L C15L 120.0
C17L C16L H16L 120.0
C15L C16L H16L 120.0
C16L C17L C18L 120.0
C16L C17L H17L 120.0
C18L C17L H17L 120.0
C17L C18L C19L 120.0
C17L C18L H18L 120.0
C19L C18L H18L 120.0
C20L C19L C18L 120.0
C20L C19L H19L 120.0
C18L C19L H19L 120.0
C19L C20L C15L 120.0
C19L C20L H20L 120.0
C15L C20L H20L 120.0
C15L C21L H21G 109.5
C15L C21L H21H 109.5
H21G C21L H21H 109.5
C15L C21L H21I 109.5
H21G C21L H21I 109.5
H21H C21L H21I 109.5
C23L C22L C27L 120.0
C23L C22L C28L 118.8(7)
C27L C22L C28L 121.2(7)
C22L C23L C24L 120.0
C22L C23L H23L 120.0
C24L C23L H23L 120.0
C25L C24L C23L 120.0
C25L C24L H24L 120.0
C23L C24L H24L 120.0
C26L C25L C24L 120.0
C26L C25L H25L 120.0
C24L C25L H25L 120.0
C25L C26L C27L 120.0
C25L C26L H26L 120.0
C27L C26L H26L 120.0
C26L C27L C22L 120.0
C26L C27L H27L 120.0
C22L C27L H27L 120.0
C22L C28L H28J 109.5
C22L C28L H28K 109.5
H28J C28L H28K 109.5
C22L C28L H28L 109.5
H28J C28L H28L 109.5
H28K C28L H28L 109.5
C35L C29L C30L 120.1(11)
C35L C29L C34L 119.7(11)
C30L C29L C34L 120.0
C31L C30L C29L 120.0
C31L C30L H30L 120.0
C29L C30L H30L 120.0
C32L C31L C30L 120.0
C32L C31L H31L 120.0
C30L C31L H31L 120.0
C31L C32L C33L 120.0
C31L C32L H32L 120.0
C33L C32L H32L 120.0
C34L C33L C32L 120.0
C34L C33L H33L 120.0
C32L C33L H33L 120.0
C33L C34L C29L 120.0
C33L C34L H34L 120.0
C29L C34L H34L 120.0
C29L C35L H35A 109.5
C29L C35L H35B 109.5
H35A C35L H35B 109.5
C29L C35L H35C 109.5
H35A C35L H35C 109.5
H35B C35L H35C 109.5
C42L C36L C37L 116.5(10)
C42L C36L C41L 122.9(10)
C37L C36L C41L 120.0
C38L C37L C36L 120.0
C38L C37L H37L 120.0
C36L C37L H37L 120.0
C39L C38L C37L 120.0
C39L C38L H38L 120.0
C37L C38L H38L 120.0
C38L C39L C40L 120.0
C38L C39L H39L 120.0
C40L C39L H39L 120.0
C41L C40L C39L 120.0
C41L C40L H40L 120.0
C39L C40L H40L 120.0
C40L C41L C36L 120.0
C40L C41L H41L 120.0
C36L C41L H41L 120.0
C36L C42L H42A 109.5
C36L C42L H42B 109.5
H42A C42L H42B 109.5
C36L C42L H42C 109.5
H42A C42L H42C 109.5
H42B C42L H42C 109.5

loop_
_geom_bond_atom_site_label_1
_geom_bond_atom_site_label_2
_geom_bond_distance
C1 C42 1.351(5)
C1 C2 1.495(5)
C1 C22 1.500(5)
C2 C15 1.382(5)
C2 C3 1.398(5)
C3 C4 1.404(5)
C3 H3 0.9500
C4 C16 1.417(6)
C4 C5 1.440(6)
C5 C6 1.353(6)
C5 H5 0.9500
C6 C7 1.446(6)
C6 H6 0.9500
C7 C8 1.392(6)
C7 C17 1.421(6)
C8 C9 1.401(6)
C8 H8 0.9500
C9 C10 1.375(6)
C9 C18 1.540(6)
C10 C11 1.413(6)
C10 H10 0.9500
C11 C17 1.397(6)
C11 C12 1.439(6)
C12 C13 1.358(5)
C12 H12 0.9500
C13 C14 1.438(6)
C13 H13 0.9500
C14 C15 1.398(5)
C14 C16 1.417(5)
C15 H15 0.9500
C16 C17 1.443(5)
C18 C20 1.512(8)
C18 C19 1.533(7)
C18 C21 1.545(7)
C19 H19A 0.9800
C19 H19B 0.9800
C19 H19C 0.9800
C20 H20A 0.9800
C20 H20B 0.9800
C20 H20C 0.9800
C21 H21A 0.9800
C21 H21B 0.9800
C21 H21C 0.9800
C22 C23 1.372(5)
C22 C35 1.386(5)
C23 C24 1.406(6)
C23 H23 0.9500
C24 C36 1.419(6)
C24 C25 1.431(6)
C25 C26 1.341(7)
C25 H25 0.9500
C26 C27 1.419(7)
C26 H26 0.9500
C27 C37 1.408(6)
C27 C28 1.421(6)
C28 C29 1.359(7)
C28 H28 0.9500
C29 C30 1.382(6)
C29 C38 1.556(6)
C30 C31 1.422(6)
C30 H30 0.9500
C31 C37 1.411(6)
C31 C32 1.436(6)
C32 C33 1.340(6)
C32 H32 0.9500
C33 C34 1.441(6)
C33 H33 0.9500
C34 C35 1.406(5)
C34 C36 1.407(6)
C35 H35 0.9500
C36 C37 1.429(5)
C38 C39 1.500(8)
C38 C41 1.532(7)
C38 C40 1.543(8)
C39 H39A 0.9800
C39 H39B 0.9800
C39 H39C 0.9800
C40 H40A 0.9800
C40 H40B 0.9800
C40 H40C 0.9800
C41 H41A 0.9800
C41 H41B 0.9800
C41 H41C 0.9800
C42 C43 1.492(5)
C42 C63 1.492(5)
C43 C44 1.377(5)
C43 C52 1.431(5)
C44 C45 1.421(5)
C44 H44 0.9500
C45 C50 1.414(6)
C45 C46 1.423(5)
C46 C47 1.377(6)
C46 H46 0.9500
C47 C48 1.387(7)
C47 H47 0.9500
C48 C49 1.383(6)
C48 H48 0.9500
C49 C50 1.414(6)
C49 H49 0.9500
C50 C51 1.423(5)
C51 C52 1.374(5)
C51 H51 0.9500
C52 C53 1.509(5)
C53 C64 1.344(5)
C53 C54 1.493(5)
C54 C55 1.378(5)
C54 C63 1.425(5)
C55 C56 1.406(5)
C55 H55 0.9500
C56 C57 1.419(5)
C56 C61 1.423(6)
C57 C58 1.363(6)
C57 H57 0.9500
C58 C59 1.403(7)
C58 H58 0.9500
C59 C60 1.371(6)
C59 H59 0.9500
C60 C61 1.411(5)
C60 H60 0.9500
C61 C62 1.409(5)
C62 C63 1.374(5)
C62 H62 0.9500
C64 C65 1.498(5)
C64 C85 1.508(5)
C65 C78 1.385(5)
C65 C66 1.393(5)
C66 C67 1.394(5)
C66 H66 0.9500
C67 C79 1.411(6)
C67 C68 1.443(6)
C68 C69 1.350(6)
C68 H68 0.9500
C69 C70 1.407(6)
C69 H69 0.9500
C70 C80 1.412(6)
C70 C71 1.414(6)
C71 C72 1.383(7)
C71 H71 0.9500
C72 C73 1.382(6)
C72 C81 1.555(6)
C73 C74 1.396(6)
C73 H73 0.9500
C74 C80 1.415(6)
C74 C75 1.431(6)
C75 C76 1.348(6)
C75 H75 0.9500
C76 C77 1.435(6)
C76 H76 0.9500
C77 C78 1.406(5)
C77 C79 1.415(5)
C78 H78 0.9500
C79 C80 1.430(5)
C81 C82 1.516(7)
C81 C84 1.524(7)
C81 C83 1.532(6)
C82 H82A 0.9800
C82 H82B 0.9800
C82 H82C 0.9800
C83 H83A 0.9800
C83 H83B 0.9800
C83 H83C 0.9800
C84 H84A 0.9800
C84 H84B 0.9800
C84 H84C 0.9800
C85 C86 1.376(5)
C85 C98 1.398(5)
C86 C87 1.408(5)
C86 H86 0.9500
C87 C99 1.422(5)
C87 C88 1.440(6)
C88 C89 1.355(6)
C88 H88 0.9500
C89 C90 1.423(6)
C89 H89 0.9500
C90 C91 1.403(6)
C90 C100 1.427(5)
C91 C92 1.400(6)
C91 H91 0.9500
C92 C93 1.379(6)
C92 C101 1.536(6)
C93 C94 1.405(5)
C93 H93 0.9500
C94 C95 1.421(6)
C94 C100 1.423(5)
C95 C96 1.352(6)
C95 H95 0.9500
C96 C97 1.446(5)
C96 H96 0.9500
C97 C98 1.401(5)
C97 C99 1.407(5)
C98 H98 0.9500
C99 C100 1.427(5)
C101 C102 1.480(8)
C101 C104 1.511(9)
C101 C103 1.513(8)
C102 H10A 0.9800
C102 H10B 0.9800
C102 H10C 0.9800
C103 H10D 0.9800
C103 H10E 0.9800
C103 H10F 0.9800
C104 H10G 0.9800
C104 H10H 0.9800
C104 H10I 0.9800
C201 C242 1.337(6)
C201 C222 1.494(6)
C201 C202 1.503(5)
C202 C203 1.386(5)
C202 C215 1.397(5)
C203 C204 1.392(5)
C203 H203 0.9500
C204 C216 1.418(5)
C204 C205 1.438(6)
C205 C206 1.347(6)
C205 H205 0.9500
C206 C207 1.430(6)
C206 H206 0.9500
C207 C217 1.413(6)
C207 C208 1.423(6)
C208 C209 1.377(6)
C208 H208 0.9500
C209 C210 1.400(7)
C209 C218 1.537(6)
C210 C211 1.405(6)
C210 H210 0.9500
C211 C217 1.418(6)
C211 C212 1.440(7)
C212 C213 1.362(7)
C212 H212 0.9500
C213 C214 1.427(6)
C213 H213 0.9500
C214 C215 1.399(6)
C214 C216 1.426(6)
C215 H215 0.9500
C216 C217 1.423(5)
C218 C221 1.468(8)
C218 C220 1.468(8)
C218 C219 1.541(9)
C219 H21D 0.9800
C219 H21E 0.9800
C219 H21F 0.9800
C220 H22A 0.9800
C220 H22B 0.9800
C220 H22C 0.9800
C221 H22D 0.9800
C221 H22E 0.9800
C221 H22F 0.9800
C222 C223 1.386(6)
C222 C235 1.390(5)
C223 C224 1.401(6)
C223 H223 0.9500
C224 C225 1.432(6)
C224 C236 1.437(5)
C225 C226 1.348(6)
C225 H225 0.9500
C226 C227 1.443(6)
C226 H226 0.9500
C227 C228 1.388(6)
C227 C237 1.402(6)
C228 C229 1.397(6)
C228 H228 0.9500
C229 C230 1.388(7)
C229 C238 1.528(7)
C230 C231 1.391(6)
C230 H230 0.9500
C231 C237 1.416(5)
C231 C232 1.435(6)
C232 C233 1.342(6)
C232 H232 0.9500
C233 C234 1.434(5)
C233 H233 0.9500
C234 C235 1.393(6)
C234 C236 1.414(6)
C235 H235 0.9500
C236 C237 1.421(6)
C238 C240 1.517(8)
C238 C241 1.538(8)
C238 C239 1.590(10)
C239 H23A 0.9800
C239 H23B 0.9800
C239 H23C 0.9800
C240 H24A 0.9800
C240 H24B 0.9800
C240 H24C 0.9800
C241 H24D 0.9800
C241 H24E 0.9800
C241 H24F 0.9800
C242 C243 1.481(6)
C242 C263 1.509(5)
C243 C244 1.381(6)
C243 C252 1.449(6)
C244 C245 1.400(6)
C244 H244 0.9500
C245 C250 1.420(6)
C245 C246 1.435(6)
C246 C247 1.359(6)
C246 H246 0.9500
C247 C248 1.393(7)
C247 H247 0.9500
C248 C249 1.368(6)
C248 H248 0.9500
C249 C250 1.416(6)
C249 H249 0.9500
C250 C251 1.426(6)
C251 C252 1.362(6)
C251 H251 0.9500
C252 C253 1.498(6)
C253 C264 1.372(6)
C253 C254 1.483(5)
C254 C255 1.387(6)
C254 C263 1.437(6)
C255 C256 1.412(6)
C255 H255 0.9500
C256 C261 1.420(6)
C256 C257 1.424(6)
C257 C258 1.359(7)
C257 H257 0.9500
C258 C259 1.420(8)
C258 H258 0.9500
C259 C260 1.376(7)
C259 H259 0.9500
C260 C261 1.413(6)
C260 H260 0.9500
C261 C262 1.430(6)
C262 C263 1.373(5)
C262 H262 0.9500
C264 C285 1.492(6)
C264 C265 1.503(6)
C265 C278 1.387(6)
C265 C266 1.391(6)
C266 C267 1.405(6)
C266 H266 0.9500
C267 C279 1.409(6)
C267 C268 1.443(6)
C268 C269 1.347(6)
C268 H268 0.9500
C269 C270 1.426(7)
C269 H269 0.9500
C270 C271 1.408(6)
C270 C280 1.424(6)
C271 C272 1.372(7)
C271 H271 0.9500
C272 C273 1.387(7)
C272 C281 1.525(7)
C273 C274 1.403(6)
C273 H273 0.9500
C274 C280 1.412(7)
C274 C275 1.430(6)
C275 C276 1.355(6)
C275 H275 0.9500
C276 C277 1.408(6)
C276 H276 0.9500
C277 C278 1.393(6)
C277 C279 1.434(6)
C278 H278 0.9500
C279 C280 1.418(6)
C281 C284 1.496(9)
C281 C282 1.506(8)
C281 C283 1.550(10)
C282 H28A 0.9800
C282 H28B 0.9800
C282 H28C 0.9800
C283 H28D 0.9800
C283 H28E 0.9800
C283 H28F 0.9800
C284 H28G 0.9800
C284 H28H 0.9800
C284 H28I 0.9800
C285 C298 1.394(6)
C285 C286 1.403(6)
C286 C287 1.391(6)
C286 H286 0.9500
C287 C299 1.407(6)
C287 C288 1.450(6)
C288 C289 1.350(6)
C288 H288 0.9500
C289 C290 1.424(7)
C289 H289 0.9500
C290 C291 1.410(6)
C290 C300 1.419(6)
C291 C292 1.385(7)
C291 H291 0.9500
C292 C293 1.410(7)
C292 C301 1.546(7)
C293 C294 1.393(6)
C293 H293 0.9500
C294 C300 1.412(6)
C294 C295 1.450(7)
C295 C296 1.356(7)
C295 H295 0.9500
C296 C297 1.435(6)
C296 H296 0.9500
C297 C298 1.398(6)
C297 C299 1.426(6)
C298 H298 0.9500
C299 C300 1.441(6)
C301 C302 1.519(7)
C301 C304 1.534(7)
C301 C303 1.534(7)
C302 H30A 0.9800
C302 H30B 0.9800
C302 H30C 0.9800
C303 H30D 0.9800
C303 H30E 0.9800
C303 H30F 0.9800
C304 H30G 0.9800
C304 H30H 0.9800
C304 H30I 0.9800
C1L C2L 1.3900
C1L C6L 1.3900
C1L C7L 1.518(7)
C2L C3L 1.3900
C2L H2L 0.9500
C3L C4L 1.3900
C3L H3L 0.9500
C4L C5L 1.3900
C4L H4L 0.9500
C5L C6L 1.3900
C5L H5L 0.9500
C6L H6L 0.9500
C7L H7L1 0.9800
C7L H7L2 0.9800
C7L H7L3 0.9800
C8L C14L 1.291(11)
C8L C9L 1.3900
C8L C13L 1.3900
C9L C10L 1.3900
C9L H9L 0.9500
C10L C11L 1.3900
C10L H10L 0.9500
C11L C12L 1.3900
C11L H11L 0.9500
C12L C13L 1.3900
C12L H12L 0.9500
C13L H13L 0.9500
C14L H14A 0.9800
C14L H14B 0.9800
C14L H14C 0.9800
C15L C21L 1.377(9)
C15L C16L 1.3900
C15L C20L 1.3900
C16L C17L 1.3900
C16L H16L 0.9500
C17L C18L 1.3900
C17L H17L 0.9500
C18L C19L 1.3900
C18L H18L 0.9500
C19L C20L 1.3900
C19L H19L 0.9500
C20L H20L 0.9500
C21L H21G 0.9800
C21L H21H 0.9800
C21L H21I 0.9800
C22L C23L 1.3900
C22L C27L 1.3900
C22L C28L 1.508(12)
C23L C24L 1.3900
C23L H23L 0.9500
C24L C25L 1.3900
C24L H24L 0.9500
C25L C26L 1.3900
C25L H25L 0.9500
C26L C27L 1.3900
C26L H26L 0.9500
C27L H27L 0.9500
C28L H28J 0.9800
C28L H28K 0.9800
C28L H28L 0.9800
C29L C35L 1.217(14)
C29L C30L 1.3900
C29L C34L 1.3900
C30L C31L 1.3900
C30L H30L 0.9500
C31L C32L 1.3900
C31L H31L 0.9500
C32L C33L 1.3900
C32L H32L 0.9500
C33L C34L 1.3900
C33L H33L 0.9500
C34L H34L 0.9500
C35L H35A 0.9800
C35L H35B 0.9800
C35L H35C 0.9800
C36L C42L 1.316(15)
C36L C37L 1.3900
C36L C41L 1.3900
C37L C38L 1.3900
C37L H37L 0.9500
C38L C39L 1.3900
C38L H38L 0.9500
C39L C40L 1.3900
C39L H39L 0.9500
C40L C41L 1.3900
C40L H40L 0.9500
C41L H41L 0.9500
C42L H42A 0.9800
C42L H42B 0.9800
C42L H42C 0.9800

loop_
_geom_torsion_atom_site_label_1
_geom_torsion_atom_site_label_2
_geom_torsion_atom_site_label_3
_geom_torsion_atom_site_label_4
_geom_torsion
C42 C1 C2 C15 82.8(5)
C22 C1 C2 C15 -103.8(4)
C42 C1 C2 C3 -94.8(5)
C22 C1 C2 C3 78.6(5)
C15 C2 C3 C4 -2.8(6)
C1 C2 C3 C4 174.8(4)
C2 C3 C4 C16 0.1(6)
C2 C3 C4 C5 -179.4(4)
C3 C4 C5 C6 178.9(4)
C16 C4 C5 C6 -0.5(7)
C4 C5 C6 C7 -0.9(8)
C5 C6 C7 C8 -176.1(5)
C5 C6 C7 C17 0.5(7)
C17 C7 C8 C9 0.6(7)
C6 C7 C8 C9 177.1(5)
C7 C8 C9 C10 -0.5(7)
C7 C8 C9 C18 -179.8(4)
C8 C9 C10 C11 0.9(7)
C18 C9 C10 C11 -179.8(4)
C9 C10 C11 C17 -1.4(7)
C9 C10 C11 C12 179.6(4)
C17 C11 C12 C13 0.9(7)
C10 C11 C12 C13 179.9(4)
C11 C12 C13 C14 -1.9(7)
C12 C13 C14 C15 -175.6(4)
C12 C13 C14 C16 0.6(6)
C3 C2 C15 C14 3.8(6)
C1 C2 C15 C14 -173.8(4)
C16 C14 C15 C2 -2.0(6)
C13 C14 C15 C2 174.3(4)
C15 C14 C16 C4 -0.9(6)
C13 C14 C16 C4 -177.3(4)
C15 C14 C16 C17 178.0(4)
C13 C14 C16 C17 1.6(6)
C3 C4 C16 C14 1.8(6)
C5 C4 C16 C14 -178.8(4)
C3 C4 C16 C17 -177.1(4)
C5 C4 C16 C17 2.3(6)
C10 C11 C17 C7 1.5(6)
C12 C11 C17 C7 -179.6(4)
C10 C11 C17 C16 -177.6(4)
C12 C11 C17 C16 1.3(6)
C8 C7 C17 C11 -1.1(7)
C6 C7 C17 C11 -177.8(4)
C8 C7 C17 C16 178.0(4)
C6 C7 C17 C16 1.4(6)
C14 C16 C17 C11 -2.6(6)
C4 C16 C17 C11 176.3(4)
C14 C16 C17 C7 178.3(4)
C4 C16 C17 C7 -2.8(6)
C10 C9 C18 C20 -9.9(7)
C8 C9 C18 C20 169.4(5)
C10 C9 C18 C19 -129.6(5)
C8 C9 C18 C19 49.7(6)
C10 C9 C18 C21 110.4(6)
C8 C9 C18 C21 -70.3(6)
C42 C1 C22 C23 54.7(5)
C2 C1 C22 C23 -118.8(4)
C42 C1 C22 C35 -124.8(4)
C2 C1 C22 C35 61.7(5)
C35 C22 C23 C24 3.5(6)
C1 C22 C23 C24 -176.0(4)
C22 C23 C24 C36 -0.2(7)
C22 C23 C24 C25 177.3(5)
C23 C24 C25 C26 -177.2(6)
C36 C24 C25 C26 0.2(9)
C24 C25 C26 C27 3.2(11)
C25 C26 C27 C37 -4.1(10)
C25 C26 C27 C28 172.7(6)
C37 C27 C28 C29 -0.7(8)
C26 C27 C28 C29 -177.5(6)
C27 C28 C29 C30 -0.8(8)
C27 C28 C29 C38 173.5(5)
C28 C29 C30 C31 0.2(7)
C38 C29 C30 C31 -174.0(4)
C29 C30 C31 C37 1.8(6)
C29 C30 C31 C32 178.7(4)
C37 C31 C32 C33 1.6(7)
C30 C31 C32 C33 -175.3(4)
C31 C32 C33 C34 0.6(7)
C32 C33 C34 C35 175.1(4)
C32 C33 C34 C36 -2.1(6)
C23 C22 C35 C34 -4.5(6)
C1 C22 C35 C34 174.9(3)
C36 C34 C35 C22 2.1(6)
C33 C34 C35 C22 -175.0(4)
C35 C34 C36 C24 1.3(6)
C33 C34 C36 C24 178.6(4)
C35 C34 C36 C37 -175.9(4)
C33 C34 C36 C37 1.4(6)
C23 C24 C36 C34 -2.3(6)
C25 C24 C36 C34 -179.8(5)
C23 C24 C36 C37 175.0(4)
C25 C24 C36 C37 -2.5(7)
C26 C27 C37 C31 179.7(5)
C28 C27 C37 C31 2.8(7)
C26 C27 C37 C36 1.7(7)
C28 C27 C37 C36 -175.3(4)
C30 C31 C37 C27 -3.2(6)
C32 C31 C37 C27 179.7(4)
C30 C31 C37 C36 174.8(4)
C32 C31 C37 C36 -2.2(6)
C34 C36 C37 C27 178.8(4)
C24 C36 C37 C27 1.5(6)
C34 C36 C37 C31 0.8(6)
C24 C36 C37 C31 -176.5(4)
C28 C29 C38 C39 24.6(7)
C30 C29 C38 C39 -161.3(5)
C28 C29 C38 C41 144.1(5)
C30 C29 C38 C41 -41.8(6)
C28 C29 C38 C40 -98.2(6)
C30 C29 C38 C40 75.9(6)
C2 C1 C42 C43 9.3(6)
C22 C1 C42 C43 -163.9(3)
C2 C1 C42 C63 -177.9(3)
C22 C1 C42 C63 8.9(6)
C1 C42 C43 C44 -51.2(6)
C63 C42 C43 C44 135.2(4)
C1 C42 C43 C52 129.2(4)
C63 C42 C43 C52 -44.4(4)
C52 C43 C44 C45 1.2(5)
C42 C43 C44 C45 -178.3(3)
C43 C44 C45 C50 1.5(5)
C43 C44 C45 C46 -179.7(3)
C50 C45 C46 C47 1.5(5)
C44 C45 C46 C47 -177.3(4)
C45 C46 C47 C48 0.4(6)
C46 C47 C48 C49 -1.3(6)
C47 C48 C49 C50 0.3(6)
C44 C45 C50 C49 176.4(3)
C46 C45 C50 C49 -2.4(5)
C44 C45 C50 C51 -2.7(5)
C46 C45 C50 C51 178.5(3)
C48 C49 C50 C45 1.6(6)
C48 C49 C50 C51 -179.4(4)
C45 C50 C51 C52 1.2(5)
C49 C50 C51 C52 -177.8(4)
C50 C51 C52 C43 1.6(5)
C50 C51 C52 C53 178.8(3)
C44 C43 C52 C51 -2.8(5)
C42 C43 C52 C51 176.8(3)
C44 C43 C52 C53 179.8(3)
C42 C43 C52 C53 -0.5(4)
C51 C52 C53 C64 56.9(5)
C43 C52 C53 C64 -125.8(4)
C51 C52 C53 C54 -130.8(4)
C43 C52 C53 C54 46.5(4)
C64 C53 C54 C55 -55.2(6)
C52 C53 C54 C55 132.5(4)
C64 C53 C54 C63 125.6(4)
C52 C53 C54 C63 -46.6(4)
C63 C54 C55 C56 -0.8(6)
C53 C54 C55 C56 -179.9(4)
C54 C55 C56 C57 179.8(4)
C54 C55 C56 C61 1.1(6)
C55 C56 C57 C58 180.0(4)
C61 C56 C57 C58 -1.3(6)
C56 C57 C58 C59 0.8(7)
C57 C58 C59 C60 0.7(8)
C58 C59 C60 C61 -1.6(8)
C59 C60 C61 C62 -178.6(4)
C59 C60 C61 C56 1.0(7)
C55 C56 C61 C62 -1.2(6)
C57 C56 C61 C62 -180.0(4)
C55 C56 C61 C60 179.2(4)
C57 C56 C61 C60 0.5(6)
C60 C61 C62 C63 -179.3(4)
C56 C61 C62 C63 1.1(6)
C61 C62 C63 C54 -0.8(6)
C61 C62 C63 C42 176.8(4)
C55 C54 C63 C62 0.7(6)
C53 C54 C63 C62 179.9(3)
C55 C54 C63 C42 -177.2(3)
C53 C54 C63 C42 2.1(5)
C1 C42 C63 C62 53.0(5)
C43 C42 C63 C62 -133.3(4)
C1 C42 C63 C54 -129.3(4)
C43 C42 C63 C54 44.4(4)
C54 C53 C64 C65 -163.5(4)
C52 C53 C64 C65 7.6(6)
C54 C53 C64 C85 12.2(6)
C52 C53 C64 C85 -176.7(3)
C53 C64 C65 C78 -145.8(4)
C85 C64 C65 C78 38.2(5)
C53 C64 C65 C66 37.7(5)
C85 C64 C65 C66 -138.3(4)
C78 C65 C66 C67 1.2(5)
C64 C65 C66 C67 177.8(3)
C65 C66 C67 C79 -0.2(6)
C65 C66 C67 C68 -179.7(4)
C66 C67 C68 C69 179.8(4)
C79 C67 C68 C69 0.3(6)
C67 C68 C69 C70 1.1(7)
C68 C69 C70 C80 -0.7(7)
C68 C69 C70 C71 177.6(4)
C69 C70 C71 C72 -177.5(4)
C80 C70 C71 C72 0.8(6)
C70 C71 C72 C73 -1.8(7)
C70 C71 C72 C81 177.4(4)
C71 C72 C73 C74 0.5(6)
C81 C72 C73 C74 -178.7(4)
C72 C73 C74 C80 1.7(6)
C72 C73 C74 C75 179.8(4)
C73 C74 C75 C76 -179.1(4)
C80 C74 C75 C76 -1.0(6)
C74 C75 C76 C77 1.5(7)
C75 C76 C77 C78 178.0(4)
C75 C76 C77 C79 -1.0(6)
C66 C65 C78 C77 -1.7(5)
C64 C65 C78 C77 -178.4(3)
C79 C77 C78 C65 1.2(5)
C76 C77 C78 C65 -177.8(4)
C66 C67 C79 C77 -0.4(5)
C68 C67 C79 C77 179.1(3)
C66 C67 C79 C80 178.5(3)
C68 C67 C79 C80 -2.0(5)
C78 C77 C79 C67 -0.1(5)
C76 C77 C79 C67 179.0(3)
C78 C77 C79 C80 -179.0(3)
C76 C77 C79 C80 0.1(5)
C69 C70 C80 C74 179.8(4)
C71 C70 C80 C74 1.4(6)
C69 C70 C80 C79 -1.0(6)
C71 C70 C80 C79 -179.4(4)
C73 C74 C80 C70 -2.6(6)
C75 C74 C80 C70 179.2(4)
C73 C74 C80 C79 178.2(4)
C75 C74 C80 C79 0.0(6)
C67 C79 C80 C70 2.3(5)
C77 C79 C80 C70 -178.8(3)
C67 C79 C80 C74 -178.5(4)
C77 C79 C80 C74 0.4(5)
C73 C72 C81 C82 178.8(4)
C71 C72 C81 C82 -0.4(6)
C73 C72 C81 C84 -62.4(6)
C71 C72 C81 C84 118.4(5)
C73 C72 C81 C83 58.0(6)
C71 C72 C81 C83 -121.2(5)
C53 C64 C85 C86 -103.4(4)
C65 C64 C85 C86 72.7(5)
C53 C64 C85 C98 79.1(5)
C65 C64 C85 C98 -104.8(4)
C98 C85 C86 C87 -2.2(6)
C64 C85 C86 C87 -179.7(3)
C85 C86 C87 C99 -0.5(6)
C85 C86 C87 C88 179.8(4)
C86 C87 C88 C89 179.8(4)
C99 C87 C88 C89 0.0(6)
C87 C88 C89 C90 -1.2(7)
C88 C89 C90 C91 -178.3(4)
C88 C89 C90 C100 1.1(7)
C89 C90 C91 C92 179.8(4)
C100 C90 C91 C92 0.4(7)
C90 C91 C92 C93 -0.4(7)
C90 C91 C92 C101 178.4(4)
C91 C92 C93 C94 0.7(7)
C101 C92 C93 C94 -178.1(4)
C92 C93 C94 C95 178.4(4)
C92 C93 C94 C100 -1.0(6)
C93 C94 C95 C96 -179.5(4)
C100 C94 C95 C96 -0.1(6)
C94 C95 C96 C97 -0.8(7)
C95 C96 C97 C98 -178.4(4)
C95 C96 C97 C99 0.5(6)
C86 C85 C98 C97 3.3(6)
C64 C85 C98 C97 -179.1(3)
C99 C97 C98 C85 -1.8(6)
C96 C97 C98 C85 177.1(4)
C98 C97 C99 C87 -0.9(6)
C96 C97 C99 C87 -179.9(4)
C98 C97 C99 C100 179.7(3)
C96 C97 C99 C100 0.7(6)
C86 C87 C99 C97 2.0(5)
C88 C87 C99 C97 -178.2(4)
C86 C87 C99 C100 -178.5(3)
C88 C87 C99 C100 1.2(5)
C93 C94 C100 C90 1.0(6)
C95 C94 C100 C90 -178.4(4)
C93 C94 C100 C99 -179.3(4)
C95 C94 C100 C99 1.3(6)
C91 C90 C100 C94 -0.7(6)
C89 C90 C100 C94 179.9(4)
C91 C90 C100 C99 179.6(4)
C89 C90 C100 C99 0.2(6)
C97 C99 C100 C94 -1.6(5)
C87 C99 C100 C94 179.0(4)
C97 C99 C100 C90 178.1(4)
C87 C99 C100 C90 -1.3(5)
C93 C92 C101 C102 115.7(6)
C91 C92 C101 C102 -63.1(7)
C93 C92 C101 C104 -121.6(7)
C91 C92 C101 C104 59.6(8)
C93 C92 C101 C103 -7.8(7)
C91 C92 C101 C103 173.4(5)
C242 C201 C202 C203 -139.7(4)
C222 C201 C202 C203 46.5(5)
C242 C201 C202 C215 47.6(6)
C222 C201 C202 C215 -126.2(4)
C215 C202 C203 C204 -1.7(6)
C201 C202 C203 C204 -174.4(4)
C202 C203 C204 C216 1.9(6)
C202 C203 C204 C205 -178.4(4)
C203 C204 C205 C206 178.6(4)
C216 C204 C205 C206 -1.7(6)
C204 C205 C206 C207 1.0(7)
C205 C206 C207 C217 2.4(7)
C205 C206 C207 C208 -179.1(4)
C217 C207 C208 C209 1.1(7)
C206 C207 C208 C209 -177.4(4)
C207 C208 C209 C210 2.8(7)
C207 C208 C209 C218 -177.3(4)
C208 C209 C210 C211 -4.7(8)
C218 C209 C210 C211 175.4(5)
C209 C210 C211 C217 2.8(8)
C209 C210 C211 C212 -176.7(5)
C210 C211 C212 C213 176.1(6)
C217 C211 C212 C213 -3.4(9)
C211 C212 C213 C214 2.1(10)
C212 C213 C214 C215 178.9(6)
C212 C213 C214 C216 1.3(9)
C203 C202 C215 C214 -0.9(7)
C201 C202 C215 C214 172.0(4)
C216 C214 C215 C202 3.1(7)
C213 C214 C215 C202 -174.5(5)
C203 C204 C216 C217 178.7(4)
C205 C204 C216 C217 -1.0(6)
C203 C204 C216 C214 0.4(6)
C205 C204 C216 C214 -179.3(4)
C215 C214 C216 C204 -2.8(6)
C213 C214 C216 C204 174.9(4)
C215 C214 C216 C217 178.9(4)
C213 C214 C216 C217 -3.4(7)
C208 C207 C217 C211 -3.1(6)
C206 C207 C217 C211 175.5(4)
C208 C207 C217 C216 176.4(4)
C206 C207 C217 C216 -5.0(6)
C210 C211 C217 C207 1.2(7)
C212 C211 C217 C207 -179.3(5)
C210 C211 C217 C216 -178.3(4)
C212 C211 C217 C216 1.2(7)
C204 C216 C217 C207 4.3(6)
C214 C216 C217 C207 -177.4(4)
C204 C216 C217 C211 -176.1(4)
C214 C216 C217 C211 2.1(6)
C208 C209 C218 C221 -110.6(6)
C210 C209 C218 C221 69.3(7)
C208 C209 C218 C220 120.2(7)
C210 C209 C218 C220 -59.9(7)
C208 C209 C218 C219 7.3(7)
C210 C209 C218 C219 -172.8(5)
C242 C201 C222 C223 -99.3(5)
C202 C201 C222 C223 74.7(5)
C242 C201 C222 C235 82.0(5)
C202 C201 C222 C235 -104.0(4)
C235 C222 C223 C224 -0.6(6)
C201 C222 C223 C224 -179.3(4)
C222 C223 C224 C225 178.9(4)
C222 C223 C224 C236 -0.1(6)
C223 C224 C225 C226 -176.6(5)
C236 C224 C225 C226 2.4(7)
C224 C225 C226 C227 -4.3(8)
C225 C226 C227 C228 -176.7(5)
C225 C226 C227 C237 3.2(8)
C237 C227 C228 C229 -1.4(8)
C226 C227 C228 C229 178.4(5)
C227 C228 C229 C230 2.4(8)
C227 C228 C229 C238 -176.6(5)
C228 C229 C230 C231 -2.3(7)
C238 C229 C230 C231 176.7(5)
C229 C230 C231 C237 1.3(7)
C229 C230 C231 C232 -179.6(4)
C230 C231 C232 C233 -178.7(4)
C237 C231 C232 C233 0.4(6)
C231 C232 C233 C234 -0.6(6)
C232 C233 C234 C235 -179.6(4)
C232 C233 C234 C236 -0.8(6)
C223 C222 C235 C234 1.5(6)
C201 C222 C235 C234 -179.8(3)
C236 C234 C235 C222 -1.6(6)
C233 C234 C235 C222 177.2(4)
C235 C234 C236 C237 -178.8(4)
C233 C234 C236 C237 2.4(6)
C235 C234 C236 C224 0.8(6)
C233 C234 C236 C224 -178.0(4)
C223 C224 C236 C234 0.0(6)
C225 C224 C236 C234 -179.1(4)
C223 C224 C236 C237 179.6(4)
C225 C224 C236 C237 0.6(6)
C228 C227 C237 C231 0.3(7)
C226 C227 C237 C231 -179.5(4)
C228 C227 C237 C236 179.7(4)
C226 C227 C237 C236 -0.1(7)
C230 C231 C237 C227 -0.2(6)
C232 C231 C237 C227 -179.4(4)
C230 C231 C237 C236 -179.6(4)
C232 C231 C237 C236 1.2(6)
C234 C236 C237 C227 178.0(4)
C224 C236 C237 C227 -1.6(6)
C234 C236 C237 C231 -2.6(6)
C224 C236 C237 C231 177.8(4)
C230 C229 C238 C240 13.5(8)
C228 C229 C238 C240 -167.6(6)
C230 C229 C238 C241 136.5(6)
C228 C229 C238 C241 -44.5(8)
C230 C229 C238 C239 -107.7(6)
C228 C229 C238 C239 71.2(7)
C222 C201 C242 C243 -174.5(4)
C202 C201 C242 C243 12.2(6)
C222 C201 C242 C263 12.6(6)
C202 C201 C242 C263 -160.6(4)
C201 C242 C243 C244 51.8(6)
C263 C242 C243 C244 -134.6(4)
C201 C242 C243 C252 -133.5(4)
C263 C242 C243 C252 40.1(5)
C252 C243 C244 C245 -0.7(6)
C242 C243 C244 C245 173.9(4)
C243 C244 C245 C250 -1.7(6)
C243 C244 C245 C246 180.0(4)
C244 C245 C246 C247 177.8(4)
C250 C245 C246 C247 -0.5(6)
C245 C246 C247 C248 -0.2(6)
C246 C247 C248 C249 0.9(7)
C247 C248 C249 C250 -0.9(7)
C248 C249 C250 C245 0.1(6)
C248 C249 C250 C251 179.7(4)
C244 C245 C250 C249 -177.8(4)
C246 C245 C250 C249 0.5(5)
C244 C245 C250 C251 2.6(5)
C246 C245 C250 C251 -179.1(3)
C249 C250 C251 C252 179.3(4)
C245 C250 C251 C252 -1.1(6)
C250 C251 C252 C243 -1.3(6)
C250 C251 C252 C253 179.1(4)
C244 C243 C252 C251 2.2(6)
C242 C243 C252 C251 -172.6(4)
C244 C243 C252 C253 -178.2(3)
C242 C243 C252 C253 7.0(5)
C251 C252 C253 C264 -56.9(6)
C243 C252 C253 C264 123.5(4)
C251 C252 C253 C254 131.3(4)
C243 C252 C253 C254 -48.3(5)
C264 C253 C254 C255 54.2(6)
C252 C253 C254 C255 -134.1(4)
C264 C253 C254 C263 -129.5(4)
C252 C253 C254 C263 42.2(5)
C263 C254 C255 C256 1.5(7)
C253 C254 C255 C256 177.7(4)
C254 C255 C256 C261 -2.4(7)
C254 C255 C256 C257 178.3(5)
C255 C256 C257 C258 178.5(5)
C261 C256 C257 C258 -0.8(8)
C256 C257 C258 C259 1.6(9)
C257 C258 C259 C260 -2.6(9)
C258 C259 C260 C261 2.9(9)
C259 C260 C261 C256 -2.2(8)
C259 C260 C261 C262 177.7(5)
C255 C256 C261 C260 -178.3(5)
C257 C256 C261 C260 1.1(7)
C255 C256 C261 C262 1.8(7)
C257 C256 C261 C262 -178.8(5)
C260 C261 C262 C263 179.7(5)
C256 C261 C262 C263 -0.3(7)
C261 C262 C263 C254 -0.6(7)
C261 C262 C263 C242 177.5(4)
C255 C254 C263 C262 0.1(6)
C253 C254 C263 C262 -176.3(4)
C255 C254 C263 C242 -178.3(4)
C253 C254 C263 C242 5.3(6)
C201 C242 C263 C262 -51.0(6)
C243 C242 C263 C262 135.4(4)
C201 C242 C263 C254 127.2(4)
C243 C242 C263 C254 -46.4(5)
C254 C253 C264 C285 9.1(7)
C252 C253 C264 C285 -161.6(4)
C254 C253 C264 C265 -173.1(4)
C252 C253 C264 C265 16.1(6)
C253 C264 C265 C278 78.5(5)
C285 C264 C265 C278 -103.6(5)
C253 C264 C265 C266 -102.6(5)
C285 C264 C265 C266 75.3(5)
C278 C265 C266 C267 -0.5(6)
C264 C265 C266 C267 -179.4(4)
C265 C266 C267 C279 -0.8(6)
C265 C266 C267 C268 -178.3(4)
C266 C267 C268 C269 179.8(4)
C279 C267 C268 C269 2.3(7)
C267 C268 C269 C270 -1.3(7)
C268 C269 C270 C271 -179.1(5)
C268 C269 C270 C280 -0.2(7)
C280 C270 C271 C272 0.2(7)
C269 C270 C271 C272 179.1(5)
C270 C271 C272 C273 -1.5(7)
C270 C271 C272 C281 179.7(4)
C271 C272 C273 C274 1.5(7)
C281 C272 C273 C274 -179.7(4)
C272 C273 C274 C280 -0.2(7)
C272 C273 C274 C275 179.8(5)
C273 C274 C275 C276 -179.5(5)
C280 C274 C275 C276 0.4(7)
C274 C275 C276 C277 -0.2(8)
C275 C276 C277 C278 -179.7(4)
C275 C276 C277 C279 -0.9(7)
C266 C265 C278 C277 1.8(6)
C264 C265 C278 C277 -179.3(4)
C276 C277 C278 C265 177.1(4)
C279 C277 C278 C265 -1.7(6)
C266 C267 C279 C280 -179.3(4)
C268 C267 C279 C280 -1.7(6)
C266 C267 C279 C277 0.9(6)
C268 C267 C279 C277 178.5(4)
C278 C277 C279 C267 0.3(6)
C276 C277 C279 C267 -178.6(4)
C278 C277 C279 C280 -179.5(4)
C276 C277 C279 C280 1.7(6)
C273 C274 C280 C279 -179.6(4)
C275 C274 C280 C279 0.4(6)
C273 C274 C280 C270 -1.1(6)
C275 C274 C280 C270 178.9(4)
C267 C279 C280 C274 178.8(4)
C277 C279 C280 C274 -1.4(6)
C267 C279 C280 C270 0.3(6)
C277 C279 C280 C270 -180.0(4)
C271 C270 C280 C274 1.1(6)
C269 C270 C280 C274 -177.9(4)
C271 C270 C280 C279 179.6(4)
C269 C270 C280 C279 0.7(6)
C271 C272 C281 C284 -67.7(7)
C273 C272 C281 C284 113.5(7)
C271 C272 C281 C282 56.2(8)
C273 C272 C281 C282 -122.6(7)
C271 C272 C281 C283 173.2(5)
C273 C272 C281 C283 -5.6(8)
C253 C264 C285 C298 32.6(6)
C265 C264 C285 C298 -145.3(4)
C253 C264 C285 C286 -151.8(4)
C265 C264 C285 C286 30.4(5)
C298 C285 C286 C287 -3.0(6)
C264 C285 C286 C287 -178.8(4)
C285 C286 C287 C299 -0.6(6)
C285 C286 C287 C288 -179.3(4)
C286 C287 C288 C289 177.1(4)
C299 C287 C288 C289 -1.6(6)
C287 C288 C289 C290 -0.9(7)
C288 C289 C290 C291 -176.6(5)
C288 C289 C290 C300 2.6(7)
C300 C290 C291 C292 -1.8(7)
C289 C290 C291 C292 177.4(4)
C290 C291 C292 C293 2.5(7)
C290 C291 C292 C301 -176.9(4)
C291 C292 C293 C294 -2.3(7)
C301 C292 C293 C294 177.1(4)
C292 C293 C294 C300 1.4(7)
C292 C293 C294 C295 179.7(5)
C293 C294 C295 C296 178.9(5)
C300 C294 C295 C296 -2.8(8)
C294 C295 C296 C297 -0.5(8)
C295 C296 C297 C298 -176.4(5)
C295 C296 C297 C299 2.0(8)
C286 C285 C298 C297 4.8(6)
C264 C285 C298 C297 -179.5(4)
C299 C297 C298 C285 -3.0(7)
C296 C297 C298 C285 175.4(4)
C286 C287 C299 C297 2.5(6)
C288 C287 C299 C297 -178.7(4)
C286 C287 C299 C300 -176.4(4)
C288 C287 C299 C300 2.3(6)
C298 C297 C299 C287 -0.8(6)
C296 C297 C299 C287 -179.3(4)
C298 C297 C299 C300 178.2(4)
C296 C297 C299 C300 -0.3(6)
C293 C294 C300 C290 -0.6(7)
C295 C294 C300 C290 -179.0(4)
C293 C294 C300 C299 -177.2(4)
C295 C294 C300 C299 4.4(7)
C291 C290 C300 C294 0.8(6)
C289 C290 C300 C294 -178.5(4)
C291 C290 C300 C299 177.4(4)
C289 C290 C300 C299 -1.9(6)
C287 C299 C300 C294 176.0(4)
C297 C299 C300 C294 -2.9(6)
C287 C299 C300 C290 -0.6(6)
C297 C299 C300 C290 -179.5(4)
C291 C292 C301 C302 -54.6(6)
C293 C292 C301 C302 125.9(5)
C291 C292 C301 C304 -176.1(4)
C293 C292 C301 C304 4.5(6)
C291 C292 C301 C303 64.4(6)
C293 C292 C301 C303 -115.0(5)
C6L C1L C2L C3L 0.0
C7L C1L C2L C3L -178.9(5)
C1L C2L C3L C4L 0.0
C2L C3L C4L C5L 0.0
C3L C4L C5L C6L 0.0
C4L C5L C6L C1L 0.0
C2L C1L C6L C5L 0.0
C7L C1L C6L C5L 178.9(5)
C14L C8L C9L C10L 176.9(8)
C13L C8L C9L C10L 0.0
C8L C9L C10L C11L 0.0
C9L C10L C11L C12L 0.0
C10L C11L C12L C13L 0.0
C11L C12L C13L C8L 0.0
C14L C8L C13L C12L -177.0(8)
C9L C8L C13L C12L 0.0
C21L C15L C16L C17L 178.9(6)
C20L C15L C16L C17L 0.0
C15L C16L C17L C18L 0.0
C16L C17L C18L C19L 0.0
C17L C18L C19L C20L 0.0
C18L C19L C20L C15L 0.0
C21L C15L C20L C19L -178.9(6)
C16L C15L C20L C19L 0.0
C27L C22L C23L C24L 0.0
C28L C22L C23L C24L 178.1(7)
C22L C23L C24L C25L 0.0
C23L C24L C25L C26L 0.0
C24L C25L C26L C27L 0.0
C25L C26L C27L C22L 0.0
C23L C22L C27L C26L 0.0
C28L C22L C27L C26L -178.1(7)
C35L C29L C30L C31L 174.2(11)
C34L C29L C30L C31L 0.0
C29L C30L C31L C32L 0.0
C30L C31L C32L C33L 0.0
C31L C32L C33L C34L 0.0
C32L C33L C34L C29L 0.0
C35L C29L C34L C33L -174.2(11)
C30L C29L C34L C33L 0.0
C42L C36L C37L C38L -171.0(11)
C41L C36L C37L C38L 0.0
C36L C37L C38L C39L 0.0
C37L C38L C39L C40L 0.0
C38L C39L C40L C41L 0.0
C39L C40L C41L C36L 0.0
C42L C36L C41L C40L 170.4(12)
C37L C36L C41L C40L 0.0

loop_
_platon_squeeze_void_nr
_platon_squeeze_void_average_x
_platon_squeeze_void_average_y
_platon_squeeze_void_average_z
_platon_squeeze_void_volume
_platon_squeeze_void_count_electrons
_platon_squeeze_void_content
1 -0.104 0.007 0.859 7723 2231 ' '
